data_7129177
loop_
_publ_author_name
'Fang, Wei'
'Carpentier, Ambre'
'Sun, Xiong'
'Zhao, Yue'
'Maron, Laurent'
'Zhu, Congqing'

_publ_section_title
;
 Redox-induced reversible P-P coupling in a uranium complex
;
_journal_name_full 'Chemical Communications'
_journal_paper_doi 10.1039/D1CC04765E
_journal_year 2021
_chemical_formula_moiety 'C148 H224 K5 N18 O P12 U3'
_chemical_formula_sum 'C148 H224 K5 N18 O P12 U3'
_chemical_formula_weight 3552.67
_space_group_crystal_system monoclinic
_space_group_IT_number 15
_space_group_name_Hall '-C 2yc'
_space_group_name_H-M_alt 'C 1 2/c 1'
_atom_sites_solution_hydrogens mixed
_atom_sites_solution_primary dual
_audit_creation_date 2021-08-05
_audit_creation_method
;
Olex2 1.3
(compiled 2020.11.12 svn.r5f609507 for OlexSys, GUI svn.r6272)
;
_audit_update_record
;
2021-08-11 deposited with the CCDC.	2021-10-26 downloaded from the CCDC.
;
_cell_angle_alpha 90
_cell_angle_beta 121.2940(10)
_cell_angle_gamma 90
_cell_formula_units_Z 4
_cell_length_a 32.9263(10)
_cell_length_b 26.2249(9)
_cell_length_c 25.9999(14)
_cell_measurement_reflns_used 9945
_cell_measurement_temperature 192.99
_cell_measurement_theta_max 53.920
_cell_measurement_theta_min 2.932
_cell_volume 19184.4(14)
_computing_cell_refinement 'SAINT v8.37A (Bruker, 2015)'
_computing_data_reduction 'SAINT v8.37A (Bruker, 2015)'
_computing_molecular_graphics 'Olex2 1.3 (Dolomanov et al., 2009)'
_computing_publication_material 'Olex2 1.3 (Dolomanov et al., 2009)'
_computing_structure_refinement 'SHELXL 2018/3 (Sheldrick, 2015)'
_computing_structure_solution 'SHELXT 2014/5 (Sheldrick, 2014)'
_diffrn_ambient_temperature 192.99
_diffrn_measured_fraction_theta_full 0.999
_diffrn_measured_fraction_theta_max 0.998
_diffrn_measurement_device_type 'Bruker D8 VENTURE'
_diffrn_radiation_type GaK\a
_diffrn_radiation_wavelength 1.34139
_diffrn_reflns_av_R_equivalents 0.0739
_diffrn_reflns_av_unetI/netI 0.0418
_diffrn_reflns_Laue_measured_fraction_full 0.999
_diffrn_reflns_Laue_measured_fraction_max 0.998
_diffrn_reflns_limit_h_max 39
_diffrn_reflns_limit_h_min -39
_diffrn_reflns_limit_k_max 31
_diffrn_reflns_limit_k_min -31
_diffrn_reflns_limit_l_max 30
_diffrn_reflns_limit_l_min -31
_diffrn_reflns_number 125416
_diffrn_reflns_point_group_measured_fraction_full 0.999
_diffrn_reflns_point_group_measured_fraction_max 0.998
_diffrn_reflns_theta_full 53.594
_diffrn_reflns_theta_max 53.939
_diffrn_reflns_theta_min 2.004
_diffrn_source_current 2.86
_diffrn_source_power 0.1993706
_diffrn_source_voltage 69.71
_exptl_absorpt_coefficient_mu 6.591
_exptl_absorpt_correction_T_max 0.7506
_exptl_absorpt_correction_T_min 0.4477
_exptl_absorpt_correction_type multi-scan
_exptl_absorpt_process_details
;
SADABS-2016/2 (Bruker,2016/2) was used for absorption correction.
wR2(int) was 0.1635 before and 0.0887 after correction.
The Ratio of minimum to maximum transmission is 0.5965.
The \l/2 correction factor is Not present.
;
_exptl_crystal_density_diffrn 1.230
_exptl_crystal_description block
_exptl_crystal_F_000 7188
_exptl_crystal_size_max 0.12
_exptl_crystal_size_mid 0.1
_exptl_crystal_size_min 0.1
_refine_diff_density_max 2.270
_refine_diff_density_min -1.262
_refine_diff_density_rms 0.116
_refine_ls_extinction_method none
_refine_ls_goodness_of_fit_ref 1.065
_refine_ls_hydrogen_treatment constr
_refine_ls_matrix_type full
_refine_ls_number_parameters 983
_refine_ls_number_reflns 17602
_refine_ls_number_restraints 324
_refine_ls_restrained_S_all 1.064
_refine_ls_R_factor_all 0.0452
_refine_ls_R_factor_gt 0.0393
_refine_ls_shift/su_max 0.003
_refine_ls_shift/su_mean 0.000
_refine_ls_structure_factor_coef Fsqd
_refine_ls_weighting_details 'w=1/[\s^2^(Fo^2^)+(0.0703P)^2^+35.9306P] where P=(Fo^2^+2Fc^2^)/3'
_refine_ls_weighting_scheme calc
_refine_ls_wR_factor_gt 0.1138
_refine_ls_wR_factor_ref 0.1171
_reflns_Friedel_coverage 0.000
_reflns_number_gt 15267
_reflns_number_total 17602
_reflns_threshold_expression 'I > 2\s(I)'
_cod_data_source_file d1cc04765e2.cif
_cod_data_source_block 1_a
_cod_database_code 7129177
_shelx_shelxl_version_number 2018/3
_shelx_space_group_comment
;
The symmetry employed for this shelxl refinement is uniquely defined
by the following loop, which should always be used as a source of
symmetry information in preference to the above space-group names.
They are only intended as comments.
;
_shelx_estimated_absorpt_t_max 0.559
_shelx_estimated_absorpt_t_min 0.505
_olex2_refinement_description
;
1. Fixed Uiso
 At 1.2 times of:
  All C(H) groups, All C(H,H) groups
 At 1.5 times of:
  All C(H,H,H) groups
2. Restrained distances
 C32B-C33A
 2.65 with sigma of 0.002
 P2-C34A \\sim P2-C34B
 with sigma of 0.02
 O1-C32 \\sim O1-C31
 with sigma of 0.02
 C33B-C31B \\sim C33A-C31A \\sim C32A-C31B \\sim C32B-C31A
 with sigma of 0.02
 C35B-C34B \\sim C35A-C34A \\sim C36A-C34A \\sim C36B-C34B
 with sigma of 0.02
 P2-C31B \\sim P2-C31A
 with sigma of 0.02
 P3-C40A \\sim P3-C40B
 with sigma of 0.02
 C41A-C40B \\sim C41B-C40A \\sim C42B-C40B \\sim C42A-C40A
 with sigma of 0.002
3. Uiso/Uaniso restraints and constraints
C33 \\sim C31 \\sim O1 \\sim C32 \\sim C34 \\sim K1: within 2A with sigma of
0.002 and sigma for terminal atoms of 0.004 within 2A
C31A \\sim C31B \\sim C32A \\sim C32B \\sim C33A \\sim C33B: within 2A with
sigma of 0.005 and sigma for terminal atoms of 0.01 within 2A
C34A \\sim C34B \\sim C35A \\sim C35B \\sim C36A \\sim C36B: within 2A with
sigma of 0.002 and sigma for terminal atoms of 0.004 within 2A
P3 \\sim C40A \\sim C40B \\sim C41A \\sim C41B \\sim C42A \\sim C42B: within 2A
with sigma of 0.005 and sigma for terminal atoms of 0.01 within 2A
Uanis(C33) \\sim Ueq, Uanis(C31) \\sim Ueq, Uanis(O1) \\sim Ueq, Uanis(C32)
\\sim Ueq, Uanis(C34) \\sim Ueq: with sigma of 0.01 and sigma for terminal
atoms of 0.02
Uanis(C35A) \\sim Ueq, Uanis(C34A) \\sim Ueq, Uanis(C36A) \\sim Ueq: with sigma
of 0.01 and sigma for terminal atoms of 0.02
4. Rigid body (RIGU) restrains
 P2, C34A, C34B, C35A, C35B, C36A, C36B
 with sigma for 1-2 distances of 0.002 and sigma for 1-3 distances of 0.002
5. Others
 Sof(C34B)=Sof(H34B)=Sof(C35B)=Sof(H35D)=Sof(H35E)=Sof(H35F)=Sof(C36B)=
 Sof(H36D)=Sof(H36E)=Sof(H36F)=1-FVAR(1)
 Sof(C34A)=Sof(H34A)=Sof(C35A)=Sof(H35A)=Sof(H35B)=Sof(H35C)=Sof(C36A)=
 Sof(H36A)=Sof(H36B)=Sof(H36C)=FVAR(1)
 Sof(C40B)=Sof(H40B)=Sof(C41B)=Sof(H41D)=Sof(H41E)=Sof(H41F)=Sof(C42B)=
 Sof(H42D)=Sof(H42E)=Sof(H42F)=1-FVAR(2)
 Sof(C40A)=Sof(H40A)=Sof(C41A)=Sof(H41A)=Sof(H41B)=Sof(H41C)=Sof(C42A)=
 Sof(H42A)=Sof(H42B)=Sof(H42C)=FVAR(2)
 Sof(C31B)=Sof(H31D)=Sof(C32B)=Sof(H32F)=Sof(H32G)=Sof(H32H)=Sof(C33B)=
 Sof(H33D)=Sof(H33E)=Sof(H33F)=1-FVAR(3)
 Sof(C31A)=Sof(H31C)=Sof(C32A)=Sof(H32C)=Sof(H32D)=Sof(H32E)=Sof(C33A)=
 Sof(H33A)=Sof(H33B)=Sof(H33C)=FVAR(3)
 Fixed Sof: K1(0.5) O1(0.5) H5(0.5) C31(0.5) H31A(0.5) H31B(0.5) C32(0.5)
 H32A(0.5) H32B(0.5) H44B(0.5) C34(0.5) H34C(0.5) H34D(0.5) H34E(0.5) C33(0.5)
 H33G(0.5) H33H(0.5) H33I(0.5)
6.a Riding coordinates:
 C32B(H32F,H32G,H32H), C35A(H35A,H35B,H35C), C41B(H41D,H41E,H41F)
6.b Ternary CH refined with riding coordinates:
 C25(H25), C28(H28), C31A(H31C), C31B(H31D), C34A(H34A), C34B(H34B), C37(H37),
 C40A(H40A), C40B(H40B), C43(H43), C46(H46), C61(H61), C64(H64), C67(H67),
 C70(H70)
6.c Secondary CH2 refined with riding coordinates:
 C31(H31A,H31B), C32(H32A,H32B)
6.d Aromatic/amide H refined with riding coordinates:
 C2(H2), C3(H3), C4(H4), C5(H5), C8(H8), C9(H9), C10(H10), C11(H11), C14(H14),
 C15(H15), C16(H16), C17(H17), C20(H20), C21(H21), C22(H22), C23(H23), C50(H50),
  C51(H51), C52(H52), C53(H53), C57(H57), C58(H58), C59(H59), C60(H60)
6.e Idealised Me refined as rotating group:
 C26(H26A,H26B,H26C), C27(H27A,H27B,H27C), C29(H29A,H29B,H29C), C30(H30A,H30B,
 H30C), C32A(H32C,H32D,H32E), C33A(H33A,H33B,H33C), C33B(H33D,H33E,H33F),
 C35B(H35D,H35E,H35F), C36A(H36A,H36B,H36C), C36B(H36D,H36E,H36F), C38(H38A,
 H38B,H38C), C39(H39A,H39B,H39C), C41A(H41A,H41B,H41C), C42A(H42A,H42B,H42C),
 C42B(H42D,H42E,H42F), C44(H44A,H44B,H44C), C45(H45A,H45B,H45C), C47(H47A,H47B,
 H47C), C48(H48A,H48B,H48C), C62(H62A,H62B,H62C), C63(H63A,H63B,H63C), C65(H65A,
 H65B,H65C), C66(H66A,H66B,H66C), C68(H68A,H68B,H68C), C69(H69A,H69B,H69C),
 C71(H71A,H71B,H71C), C72(H72A,H72B,H72C), C34(H34C,H34D,H34E), C33(H33G,H33H,
 H33I)
;
_smtbx_masks_void_probe_radius 1.2
_smtbx_masks_void_truncation_radius 1.2
_olex2_submission_special_instructions 'No special instructions were received'

loop_
_space_group_symop_operation_xyz
'x, y, z'
'-x, y, -z+1/2'
'x+1/2, y+1/2, z'
'-x+1/2, y+1/2, -z+1/2'
'-x, -y, -z'
'x, -y, z-1/2'
'-x+1/2, -y+1/2, -z'
'x+1/2, -y+1/2, z-1/2'

loop_
_atom_site_label
_atom_site_type_symbol
_atom_site_fract_x
_atom_site_fract_y
_atom_site_fract_z
_atom_site_U_iso_or_equiv
_atom_site_adp_type
_atom_site_occupancy
_atom_site_site_symmetry_order
_atom_site_calc_flag
_atom_site_refinement_flags_posn
_atom_site_refinement_flags_adp
_atom_site_refinement_flags_occupancy
_atom_site_disorder_assembly
_atom_site_disorder_group
U1 U 0.28226(2) 0.19180(2) 0.26993(2) 0.04395(7) Uani 1 1 d . . . . .
U2 U 0.500000 0.48195(2) 0.250000 0.02463(7) Uani 1 2 d S T P . .
K1 K 0.19816(6) 0.32395(8) 0.21179(8) 0.0382(4) Uani 0.5 1 d . . P . .
K2 K 0.17034(4) 0.09846(5) 0.24685(5) 0.0546(3) Uani 1 1 d . . . . .
K3 K 0.40337(3) 0.37288(4) 0.23816(5) 0.0448(2) Uani 1 1 d . . . . .
P1 P 0.33711(5) 0.16791(6) 0.20087(7) 0.0575(4) Uani 1 1 d . . . . .
P2 P 0.21189(8) 0.20385(8) 0.33164(9) 0.0866(7) Uani 1 1 d D . . . .
P3 P 0.38475(6) 0.18056(7) 0.38553(8) 0.0728(5) Uani 1 1 d D U . . .
P4 P 0.18087(5) 0.21529(6) 0.13694(6) 0.0493(3) Uani 1 1 d . . . . .
P7 P 0.52894(4) 0.56933(5) 0.34593(5) 0.0406(3) Uani 1 1 d . . . . .
P9 P 0.48371(4) 0.38892(5) 0.15013(5) 0.0320(2) Uani 1 1 d . . . . .
O1 O 0.1450(4) 0.4129(5) 0.1865(6) 0.104(2) Uani 0.5 1 d D U P . .
N1 N 0.31227(16) 0.21974(19) 0.2099(2) 0.0563(12) Uani 1 1 d . . . . .
N2 N 0.24783(19) 0.23957(19) 0.3179(2) 0.0629(14) Uani 1 1 d . . . . .
N3 N 0.33348(18) 0.1491(2) 0.3588(2) 0.0652(14) Uani 1 1 d . . . . .
N4 N 0.21136(15) 0.16468(17) 0.17856(18) 0.0476(10) Uani 1 1 d . . . . .
N7 N 0.48394(12) 0.52801(14) 0.31444(15) 0.0323(8) Uani 1 1 d . . . . .
N9 N 0.45014(11) 0.42473(14) 0.16800(15) 0.0300(8) Uani 1 1 d . . . . .
N5 N 0.29305(15) 0.28227(18) 0.27135(18) 0.0497(11) Uani 1 1 d . . . . .
N6 N 0.26551(15) 0.10315(17) 0.26793(19) 0.0498(11) Uani 1 1 d . . . . .
N8 N 0.41863(11) 0.47893(13) 0.22420(15) 0.0280(7) Uani 1 1 d . . . . .
C1 C 0.30994(18) 0.2708(2) 0.1932(2) 0.0545(14) Uani 1 1 d . . . . .
C2 C 0.3147(2) 0.2904(3) 0.1468(3) 0.0620(17) Uani 1 1 d . . . . .
H2 H 0.324361 0.268279 0.126175 0.074 Uiso 1 1 calc R U . . .
C3 C 0.3057(2) 0.3416(3) 0.1298(3) 0.0665(18) Uani 1 1 d . . . . .
H3 H 0.308177 0.353863 0.097184 0.080 Uiso 1 1 calc R U . . .
C4 C 0.29333(19) 0.3732(3) 0.1601(3) 0.0619(17) Uani 1 1 d . . . . .
H4 H 0.286086 0.407709 0.147286 0.074 Uiso 1 1 calc R U . . .
C5 C 0.29072(19) 0.3574(2) 0.2099(3) 0.0606(16) Uani 1 1 d . . . . .
H5 H 0.283187 0.381060 0.231364 0.073 Uiso 0.5 1 calc R U P . .
C6 C 0.29960(18) 0.3052(2) 0.2275(2) 0.0518(14) Uani 1 1 d . . . . .
C7 C 0.29426(19) 0.3093(2) 0.3179(2) 0.0520(13) Uani 1 1 d . . . . .
C8 C 0.32052(19) 0.3539(2) 0.3451(3) 0.0544(14) Uani 1 1 d . . . . .
H8 H 0.338492 0.368863 0.329956 0.065 Uiso 1 1 calc R U . . .
C9 C 0.3209(2) 0.3763(2) 0.3931(3) 0.0667(17) Uani 1 1 d . . . . .
H9 H 0.339034 0.406271 0.410757 0.080 Uiso 1 1 calc R U . . .
C10 C 0.2952(2) 0.3555(3) 0.4153(3) 0.0718(18) Uani 1 1 d . . . . .
H10 H 0.294374 0.371909 0.447299 0.086 Uiso 1 1 calc R U . . .
C11 C 0.2701(2) 0.3104(2) 0.3914(3) 0.0653(17) Uani 1 1 d . . . . .
H11 H 0.253128 0.295995 0.408300 0.078 Uiso 1 1 calc R U . . .
C12 C 0.2693(2) 0.2859(2) 0.3435(2) 0.0556(14) Uani 1 1 d . . . . .
C13 C 0.21120(18) 0.1132(2) 0.1624(2) 0.0481(13) Uani 1 1 d . . . . .
C14 C 0.1843(2) 0.0927(2) 0.1044(2) 0.0543(14) Uani 1 1 d . . . . .
H14 H 0.162523 0.113840 0.072108 0.065 Uiso 1 1 calc R U . . .
C15 C 0.1891(2) 0.0419(3) 0.0934(3) 0.0611(16) Uani 1 1 d . . . . .
H15 H 0.170014 0.028479 0.053872 0.073 Uiso 1 1 calc R U . . .
C16 C 0.2209(2) 0.0113(2) 0.1387(3) 0.0627(17) Uani 1 1 d . . . . .
H16 H 0.225476 -0.022897 0.130635 0.075 Uiso 1 1 calc R U . . .
C17 C 0.2467(2) 0.0305(2) 0.1974(3) 0.0580(15) Uani 1 1 d . . . . .
H17 H 0.268544 0.008745 0.228950 0.070 Uiso 1 1 calc R U . . .
C18 C 0.24153(18) 0.0801(2) 0.2107(2) 0.0478(12) Uani 1 1 d . . . . .
C19 C 0.28517(19) 0.0758(2) 0.3213(3) 0.0554(14) Uani 1 1 d . . . . .
C20 C 0.2694(2) 0.0286(2) 0.3299(3) 0.0655(16) Uani 1 1 d . . . . .
H20 H 0.244312 0.011219 0.296297 0.079 Uiso 1 1 calc R U . . .
C21 C 0.2902(3) 0.0069(3) 0.3871(3) 0.079(2) Uani 1 1 d . . . . .
H21 H 0.278761 -0.024698 0.392484 0.095 Uiso 1 1 calc R U . . .
C22 C 0.3271(3) 0.0312(3) 0.4356(3) 0.088(2) Uani 1 1 d . . . . .
H22 H 0.341765 0.015829 0.474316 0.105 Uiso 1 1 calc R U . . .
C23 C 0.3433(2) 0.0785(3) 0.4283(3) 0.079(2) Uani 1 1 d . . . . .
H23 H 0.368766 0.095110 0.462278 0.094 Uiso 1 1 calc R U . . .
C24 C 0.3229(2) 0.1011(2) 0.3729(3) 0.0617(15) Uani 1 1 d . . . . .
C25 C 0.3001(2) 0.1416(3) 0.1226(3) 0.0614(16) Uani 1 1 d . . . . .
H25 H 0.266516 0.143705 0.112960 0.074 Uiso 1 1 calc R U . . .
C26 C 0.3003(3) 0.1694(3) 0.0704(3) 0.082(2) Uani 1 1 d . . . . .
H26A H 0.332222 0.167712 0.076363 0.124 Uiso 1 1 calc R U . . .
H26B H 0.291258 0.205122 0.069409 0.124 Uiso 1 1 calc R U . . .
H26C H 0.277566 0.152923 0.032173 0.124 Uiso 1 1 calc R U . . .
C27 C 0.3102(2) 0.0846(3) 0.1233(3) 0.0747(19) Uani 1 1 d . . . . .
H27A H 0.285665 0.069137 0.085397 0.112 Uiso 1 1 calc R U . . .
H27B H 0.309926 0.068334 0.157022 0.112 Uiso 1 1 calc R U . . .
H27C H 0.341400 0.079900 0.127802 0.112 Uiso 1 1 calc R U . . .
C28 C 0.3928(2) 0.1891(3) 0.2053(3) 0.0703(19) Uani 1 1 d . . . . .
H28 H 0.383724 0.210798 0.169179 0.084 Uiso 1 1 calc R U . . .
C29 C 0.4221(2) 0.2220(3) 0.2611(3) 0.082(2) Uani 1 1 d . . . . .
H29A H 0.402789 0.250712 0.260355 0.123 Uiso 1 1 calc R U . . .
H29B H 0.450237 0.234873 0.261617 0.123 Uiso 1 1 calc R U . . .
H29C H 0.432066 0.201390 0.297217 0.123 Uiso 1 1 calc R U . . .
C30 C 0.4215(3) 0.1450(4) 0.2041(4) 0.106(3) Uani 1 1 d . . . . .
H30A H 0.428245 0.121327 0.236854 0.158 Uiso 1 1 calc R U . . .
H30B H 0.451420 0.157565 0.209395 0.158 Uiso 1 1 calc R U . . .
H30C H 0.403407 0.127224 0.165463 0.158 Uiso 1 1 calc R U . . .
C31 C 0.1186(6) 0.4353(7) 0.1323(8) 0.106(3) Uani 0.5 1 d D U P . .
H31A H 0.131233 0.469782 0.133127 0.127 Uiso 0.5 1 calc R U P . .
H31B H 0.085315 0.438856 0.122175 0.127 Uiso 0.5 1 calc R U P . .
C31A C 0.1718(5) 0.2403(6) 0.3437(7) 0.114(4) Uani 0.627(16) 1 d D U P A 1
H31C H 0.187793 0.259178 0.382775 0.136 Uiso 0.627(16) 1 calc R U P A 1
C31B C 0.1642(8) 0.2484(9) 0.3176(11) 0.114(4) Uani 0.373(16) 1 d D U P A 2
H31D H 0.179090 0.279531 0.342560 0.137 Uiso 0.373(16) 1 calc R U P A 2
C32 C 0.1455(7) 0.4402(7) 0.2303(9) 0.107(3) Uani 0.5 1 d D U P . .
H32A H 0.154296 0.475760 0.227527 0.128 Uiso 0.5 1 calc R U P . .
H32B H 0.113025 0.440748 0.223444 0.128 Uiso 0.5 1 calc R U P . .
C32A C 0.1337(7) 0.2185(8) 0.3442(9) 0.121(4) Uani 0.627(16) 1 d D U P A 2
H32C H 0.107532 0.198984 0.311731 0.182 Uiso 0.627(16) 1 calc R U P A 2
H32D H 0.120728 0.243815 0.359654 0.182 Uiso 0.627(16) 1 calc R U P A 2
H32E H 0.154904 0.195327 0.376760 0.182 Uiso 0.627(16) 1 calc R U P A 2
C32B C 0.1317(11) 0.1984(9) 0.3377(13) 0.117(5) Uani 0.373(16) 1 d D U P A 1
H32F H 0.148117 0.171311 0.367330 0.175 Uiso 0.373(16) 1 d R U P A 1
H32G H 0.114427 0.183611 0.297140 0.175 Uiso 0.373(16) 1 d R U P A 1
H32H H 0.109237 0.215661 0.345820 0.175 Uiso 0.373(16) 1 d R U P A 1
C33A C 0.1455(6) 0.2776(5) 0.2852(8) 0.104(4) Uani 0.627(16) 1 d D U P A 1
H33A H 0.167721 0.304223 0.288664 0.156 Uiso 0.627(16) 1 calc R U P A 1
H33B H 0.117748 0.293391 0.283081 0.156 Uiso 0.627(16) 1 calc R U P A 1
H33C H 0.135372 0.257612 0.248604 0.156 Uiso 0.627(16) 1 calc R U P A 1
C33B C 0.1283(10) 0.2670(9) 0.2452(12) 0.110(5) Uani 0.373(16) 1 d D U P A 2
H33D H 0.146126 0.289144 0.233435 0.165 Uiso 0.373(16) 1 calc R U P A 2
H33E H 0.101088 0.285738 0.241244 0.165 Uiso 0.373(16) 1 calc R U P A 2
H33F H 0.117013 0.236932 0.219037 0.165 Uiso 0.373(16) 1 calc R U P A 2
C34A C 0.2407(11) 0.1817(12) 0.4142(9) 0.119(3) Uani 0.331(13) 1 d D U P A 1
H34A H 0.224598 0.195774 0.434867 0.142 Uiso 0.331(13) 1 calc R U P A 1
C34B C 0.2515(7) 0.1741(6) 0.4126(5) 0.117(3) Uani 0.669(13) 1 d D U P A 2
H34B H 0.283580 0.165177 0.419709 0.141 Uiso 0.669(13) 1 calc R U P A 2
C35A C 0.2385(16) 0.1225(12) 0.4097(18) 0.120(4) Uani 0.331(13) 1 d D U P A 1
H35A H 0.254214 0.104539 0.448374 0.180 Uiso 0.331(13) 1 d R U P A 1
H35B H 0.204434 0.114769 0.387674 0.180 Uiso 0.331(13) 1 d R U P A 1
H35C H 0.252224 0.111269 0.385914 0.180 Uiso 0.331(13) 1 d R U P A 1
C35B C 0.2261(8) 0.1249(7) 0.4159(9) 0.123(4) Uani 0.669(13) 1 d D U P A 2
H35D H 0.243694 0.111110 0.456859 0.184 Uiso 0.669(13) 1 calc R U P A 2
H35E H 0.224967 0.099452 0.387623 0.184 Uiso 0.669(13) 1 calc R U P A 2
H35F H 0.193645 0.133442 0.405286 0.184 Uiso 0.669(13) 1 calc R U P A 2
C36A C 0.2943(10) 0.1887(12) 0.4501(13) 0.121(3) Uani 0.331(13) 1 d D U P A 1
H36A H 0.308228 0.166592 0.485648 0.181 Uiso 0.331(13) 1 calc R U P A 1
H36B H 0.301792 0.224389 0.462932 0.181 Uiso 0.331(13) 1 calc R U P A 1
H36C H 0.307340 0.179808 0.424981 0.181 Uiso 0.331(13) 1 calc R U P A 1
C36B C 0.2568(6) 0.2049(6) 0.4644(6) 0.119(3) Uani 0.669(13) 1 d D U P A 2
H36D H 0.225748 0.218313 0.454275 0.178 Uiso 0.669(13) 1 calc R U P A 2
H36E H 0.278733 0.233294 0.472621 0.178 Uiso 0.669(13) 1 calc R U P A 2
H36F H 0.269469 0.183175 0.500179 0.178 Uiso 0.669(13) 1 calc R U P A 2
C37 C 0.4304(3) 0.1296(4) 0.4078(5) 0.103(3) Uani 1 1 d . . . . .
H37 H 0.430747 0.109189 0.440521 0.124 Uiso 1 1 calc R U . . .
C38 C 0.4169(4) 0.0934(4) 0.3551(6) 0.122(4) Uani 1 1 d . . . . .
H38A H 0.419034 0.111608 0.323653 0.183 Uiso 1 1 calc R U . . .
H38B H 0.384382 0.081188 0.338819 0.183 Uiso 1 1 calc R U . . .
H38C H 0.438831 0.064375 0.369232 0.183 Uiso 1 1 calc R U . . .
C39 C 0.4806(3) 0.1531(6) 0.4340(6) 0.165(6) Uani 1 1 d . . . . .
H39A H 0.503979 0.125787 0.444793 0.247 Uiso 1 1 calc R U . . .
H39B H 0.488787 0.173194 0.469897 0.247 Uiso 1 1 calc R U . . .
H39C H 0.480817 0.175301 0.403748 0.247 Uiso 1 1 calc R U . . .
C40A C 0.3948(7) 0.2174(6) 0.4531(6) 0.091(2) Uani 0.571(11) 1 d D U P B 1
H40A H 0.361005 0.227627 0.437209 0.109 Uiso 0.571(11) 1 calc R U P B 1
C40B C 0.4146(7) 0.2029(8) 0.4656(7) 0.085(3) Uani 0.429(11) 1 d D U P B 2
H40B H 0.436334 0.177180 0.495699 0.102 Uiso 0.429(11) 1 calc R U P B 2
C41A C 0.4390(6) 0.2550(6) 0.4693(7) 0.096(4) Uani 0.571(11) 1 d D U P B 2
H41A H 0.417086 0.276442 0.435033 0.144 Uiso 0.571(11) 1 calc R U P B 2
H41B H 0.467894 0.249013 0.468223 0.144 Uiso 0.571(11) 1 calc R U P B 2
H41C H 0.447204 0.272343 0.506896 0.144 Uiso 0.571(11) 1 calc R U P B 2
C41B C 0.4152(8) 0.2718(8) 0.4560(10) 0.103(5) Uani 0.429(11) 1 d D U P B 1
H41D H 0.388883 0.293717 0.427568 0.154 Uiso 0.429(11) 1 d R U P B 1
H41E H 0.428943 0.285437 0.496798 0.154 Uiso 0.429(11) 1 d R U P B 1
H41F H 0.439563 0.270847 0.445148 0.154 Uiso 0.429(11) 1 d R U P B 1
C42A C 0.3710(5) 0.2199(6) 0.4738(6) 0.089(3) Uani 0.571(11) 1 d . U P B 2
H42A H 0.383619 0.235653 0.513421 0.134 Uiso 0.571(11) 1 calc R U P B 2
H42B H 0.352089 0.189882 0.470476 0.134 Uiso 0.571(11) 1 calc R U P B 2
H42C H 0.350876 0.244550 0.442359 0.134 Uiso 0.571(11) 1 calc R U P B 2
C42B C 0.4043(8) 0.1939(8) 0.5111(9) 0.107(4) Uani 0.429(11) 1 d . U P B 1
H42D H 0.434620 0.175504 0.529973 0.160 Uiso 0.429(11) 1 calc R U P B 1
H42E H 0.378666 0.170063 0.502763 0.160 Uiso 0.429(11) 1 calc R U P B 1
H42F H 0.405872 0.220734 0.538255 0.160 Uiso 0.429(11) 1 calc R U P B 1
C43 C 0.1970(2) 0.2318(2) 0.0790(2) 0.0565(15) Uani 1 1 d . . . . .
H43 H 0.231996 0.225507 0.099416 0.068 Uiso 1 1 calc R U . . .
C44 C 0.1909(2) 0.2892(3) 0.0674(3) 0.0708(18) Uani 1 1 d . . . . .
H44A H 0.204906 0.299253 0.043696 0.106 Uiso 1 1 calc R U . . .
H44B H 0.206811 0.307403 0.105914 0.106 Uiso 0.5 1 calc R U P . .
H44C H 0.156945 0.297627 0.045195 0.106 Uiso 1 1 calc R U . . .
C45 C 0.1751(3) 0.2026(3) 0.0197(3) 0.079(2) Uani 1 1 d . . . . .
H45A H 0.140433 0.206606 -0.002246 0.118 Uiso 1 1 calc R U . . .
H45B H 0.183165 0.166384 0.027946 0.118 Uiso 1 1 calc R U . . .
H45C H 0.187461 0.216131 -0.004572 0.118 Uiso 1 1 calc R U . . .
C46 C 0.1164(2) 0.1988(2) 0.0882(3) 0.0563(14) Uani 1 1 d . . . . .
H46 H 0.111742 0.179606 0.052314 0.068 Uiso 1 1 calc R U . . .
C47 C 0.1002(2) 0.1650(3) 0.1220(3) 0.0657(17) Uani 1 1 d . . . . .
H47A H 0.110762 0.179968 0.161597 0.099 Uiso 1 1 calc R U . . .
H47B H 0.113954 0.130943 0.127208 0.099 Uiso 1 1 calc R U . . .
H47C H 0.065427 0.162560 0.099012 0.099 Uiso 1 1 calc R U . . .
C48 C 0.0866(2) 0.2470(3) 0.0666(4) 0.084(2) Uani 1 1 d . . . . .
H48A H 0.052985 0.237981 0.041001 0.126 Uiso 1 1 calc R U . . .
H48B H 0.096396 0.267648 0.043362 0.126 Uiso 1 1 calc R U . . .
H48C H 0.091304 0.266663 0.101308 0.126 Uiso 1 1 calc R U . . .
C49 C 0.44269(15) 0.52103(16) 0.31616(19) 0.0313(9) Uani 1 1 d . . . . .
C50 C 0.43487(16) 0.53573(18) 0.3616(2) 0.0365(10) Uani 1 1 d . . . . .
H50 H 0.457793 0.556193 0.393776 0.044 Uiso 1 1 calc R U . . .
C51 C 0.39367(17) 0.52081(18) 0.3605(2) 0.0388(11) Uani 1 1 d . . . . .
H51 H 0.389196 0.530472 0.392474 0.047 Uiso 1 1 calc R U . . .
C52 C 0.35990(16) 0.49248(18) 0.3139(2) 0.0381(10) Uani 1 1 d . . . . .
H52 H 0.332515 0.481478 0.314141 0.046 Uiso 1 1 calc R U . . .
C53 C 0.36543(15) 0.47954(17) 0.2657(2) 0.0342(10) Uani 1 1 d . . . . .
H53 H 0.341132 0.460987 0.232551 0.041 Uiso 1 1 calc R U . . .
C54 C 0.40686(14) 0.49384(17) 0.26586(19) 0.0303(9) Uani 1 1 d . . . . .
C55 C 0.38468(13) 0.46767(17) 0.16427(18) 0.0305(9) Uani 1 1 d . . . . .
C56 C 0.40137(14) 0.43705(17) 0.13355(18) 0.0304(9) Uani 1 1 d . . . . .
C57 C 0.36909(15) 0.42207(19) 0.07436(19) 0.0369(10) Uani 1 1 d . . . . .
H57 H 0.379395 0.400220 0.054212 0.044 Uiso 1 1 calc R U . . .
C58 C 0.32203(16) 0.4386(2) 0.0444(2) 0.0465(12) Uani 1 1 d . . . . .
H58 H 0.300578 0.427913 0.004205 0.056 Uiso 1 1 calc R U . . .
C59 C 0.30647(16) 0.4707(2) 0.0729(2) 0.0454(12) Uani 1 1 d . . . . .
H59 H 0.274635 0.482736 0.052055 0.054 Uiso 1 1 calc R U . . .
C60 C 0.33781(15) 0.48510(19) 0.1325(2) 0.0377(10) Uani 1 1 d . . . . .
H60 H 0.327020 0.507254 0.151860 0.045 Uiso 1 1 calc R U . . .
C61 C 0.45150(17) 0.3287(2) 0.1134(2) 0.0421(11) Uani 1 1 d . . . . .
H61 H 0.423752 0.337183 0.072683 0.051 Uiso 1 1 calc R U . . .
C62 C 0.4332(3) 0.3044(2) 0.1499(3) 0.0677(18) Uani 1 1 d . . . . .
H62A H 0.423127 0.269329 0.135935 0.102 Uiso 1 1 calc R U . . .
H62B H 0.406050 0.323950 0.144995 0.102 Uiso 1 1 calc R U . . .
H62C H 0.458442 0.303978 0.192433 0.102 Uiso 1 1 calc R U . . .
C63 C 0.4839(2) 0.2925(2) 0.1056(3) 0.0606(15) Uani 1 1 d . . . . .
H63A H 0.513319 0.287356 0.144454 0.091 Uiso 1 1 calc R U . . .
H63B H 0.491552 0.307098 0.076870 0.091 Uiso 1 1 calc R U . . .
H63C H 0.467858 0.259662 0.090299 0.091 Uiso 1 1 calc R U . . .
C64 C 0.48996(16) 0.42050(19) 0.0898(2) 0.0378(10) Uani 1 1 d . . . . .
H64 H 0.491888 0.457869 0.098471 0.045 Uiso 1 1 calc R U . . .
C65 C 0.53867(17) 0.4061(2) 0.0987(2) 0.0487(12) Uani 1 1 d . . . . .
H65A H 0.539719 0.369257 0.093052 0.073 Uiso 1 1 calc R U . . .
H65B H 0.563976 0.415484 0.139431 0.073 Uiso 1 1 calc R U . . .
H65C H 0.543238 0.424351 0.069177 0.073 Uiso 1 1 calc R U . . .
C66 C 0.45147(19) 0.4149(2) 0.0242(2) 0.0534(14) Uani 1 1 d . . . . .
H66A H 0.461355 0.432208 -0.000969 0.080 Uiso 1 1 calc R U . . .
H66B H 0.421937 0.430209 0.017429 0.080 Uiso 1 1 calc R U . . .
H66C H 0.446207 0.378639 0.013567 0.080 Uiso 1 1 calc R U . . .
C67 C 0.5037(2) 0.6300(2) 0.3522(3) 0.0591(15) Uani 1 1 d . . . . .
H67 H 0.493141 0.625320 0.381673 0.071 Uiso 1 1 calc R U . . .
C68 C 0.5397(3) 0.6733(3) 0.3744(4) 0.092(2) Uani 1 1 d . . . . .
H68A H 0.551092 0.677916 0.346557 0.137 Uiso 1 1 calc R U . . .
H68B H 0.566607 0.665050 0.414540 0.137 Uiso 1 1 calc R U . . .
H68C H 0.524616 0.704858 0.376356 0.137 Uiso 1 1 calc R U . . .
C69 C 0.4612(2) 0.6435(2) 0.2925(3) 0.0704(18) Uani 1 1 d . . . . .
H69A H 0.447808 0.675814 0.295830 0.106 Uiso 1 1 calc R U . . .
H69B H 0.437289 0.616533 0.279765 0.106 Uiso 1 1 calc R U . . .
H69C H 0.470726 0.647048 0.262619 0.106 Uiso 1 1 calc R U . . .
C70 C 0.57247(18) 0.5493(2) 0.4262(2) 0.0518(13) Uani 1 1 d . . . . .
H70 H 0.575356 0.511427 0.424571 0.062 Uiso 1 1 calc R U . . .
C71 C 0.6215(2) 0.5702(3) 0.4455(3) 0.0671(17) Uani 1 1 d . . . . .
H71A H 0.621730 0.607224 0.450462 0.101 Uiso 1 1 calc R U . . .
H71B H 0.629158 0.562185 0.414603 0.101 Uiso 1 1 calc R U . . .
H71C H 0.645259 0.554538 0.483722 0.101 Uiso 1 1 calc R U . . .
C72 C 0.5602(2) 0.5583(3) 0.4742(2) 0.0672(17) Uani 1 1 d . . . . .
H72A H 0.585429 0.544415 0.512664 0.101 Uiso 1 1 calc R U . . .
H72B H 0.530051 0.541416 0.462520 0.101 Uiso 1 1 calc R U . . .
H72C H 0.557134 0.595045 0.478459 0.101 Uiso 1 1 calc R U . . .
C34 C 0.1739(7) 0.4239(7) 0.2833(9) 0.115(4) Uani 0.5 1 d . U P . .
H34C H 0.197521 0.401297 0.282949 0.172 Uiso 0.5 1 calc R U P . .
H34D H 0.156054 0.404947 0.297639 0.172 Uiso 0.5 1 calc R U P . .
H34E H 0.190158 0.452786 0.310165 0.172 Uiso 0.5 1 calc R U P . .
C33 C 0.1205(7) 0.4047(7) 0.0886(9) 0.114(4) Uani 0.5 1 d . U P . .
H33G H 0.116856 0.426386 0.055796 0.171 Uiso 0.5 1 calc R U P . .
H33H H 0.094680 0.379598 0.072600 0.171 Uiso 0.5 1 calc R U P . .
H33I H 0.151093 0.387006 0.107269 0.171 Uiso 0.5 1 calc R U P . .

loop_
_atom_site_aniso_label
_atom_site_aniso_U_11
_atom_site_aniso_U_22
_atom_site_aniso_U_33
_atom_site_aniso_U_23
_atom_site_aniso_U_13
_atom_site_aniso_U_12
U1 0.04342(11) 0.05182(13) 0.03704(11) -0.00991(7) 0.02119(9) -0.02247(7)
U2 0.01711(10) 0.03654(12) 0.02189(10) 0.000 0.01128(8) 0.000
K1 0.0186(8) 0.0464(11) 0.0360(9) -0.0108(8) 0.0047(7) -0.0111(8)
K2 0.0582(7) 0.0587(7) 0.0559(6) -0.0145(5) 0.0360(6) -0.0220(6)
K3 0.0331(5) 0.0506(6) 0.0441(5) -0.0002(5) 0.0153(4) -0.0054(4)
P1 0.0548(8) 0.0699(10) 0.0535(8) -0.0095(7) 0.0322(7) -0.0254(7)
P2 0.1181(16) 0.0947(13) 0.0857(12) -0.0510(11) 0.0800(13) -0.0688(12)
P3 0.0613(10) 0.0787(11) 0.0570(9) 0.0000(8) 0.0157(8) -0.0264(8)
P4 0.0485(7) 0.0589(8) 0.0405(7) -0.0112(6) 0.0232(6) -0.0242(6)
P7 0.0383(6) 0.0511(7) 0.0410(6) -0.0126(5) 0.0265(5) -0.0095(5)
P9 0.0234(5) 0.0463(7) 0.0281(5) -0.0040(5) 0.0147(4) -0.0004(5)
O1 0.083(4) 0.091(4) 0.131(5) 0.007(3) 0.049(3) -0.002(3)
N1 0.056(3) 0.066(3) 0.051(3) -0.014(2) 0.031(2) -0.031(2)
N2 0.083(3) 0.064(3) 0.062(3) -0.026(2) 0.052(3) -0.040(3)
N3 0.057(3) 0.082(4) 0.050(3) -0.008(2) 0.023(2) -0.028(3)
N4 0.045(2) 0.058(3) 0.041(2) -0.011(2) 0.0230(19) -0.023(2)
N7 0.0258(18) 0.041(2) 0.0298(18) -0.0016(15) 0.0143(15) 0.0008(15)
N9 0.0228(17) 0.043(2) 0.0256(16) -0.0031(15) 0.0136(14) -0.0001(15)
N5 0.045(2) 0.059(3) 0.043(2) -0.009(2) 0.0205(19) -0.024(2)
N6 0.048(2) 0.054(3) 0.045(2) -0.002(2) 0.022(2) -0.018(2)
N8 0.0147(15) 0.043(2) 0.0307(18) -0.0020(15) 0.0146(14) 0.0022(14)
C1 0.039(3) 0.071(4) 0.048(3) -0.009(3) 0.019(2) -0.028(3)
C2 0.046(3) 0.090(5) 0.048(3) -0.008(3) 0.023(3) -0.036(3)
C3 0.048(3) 0.088(5) 0.050(3) 0.004(3) 0.016(3) -0.036(3)
C4 0.035(3) 0.076(4) 0.052(3) 0.012(3) 0.007(2) -0.020(3)
C5 0.037(3) 0.071(4) 0.056(3) 0.009(3) 0.012(2) -0.024(3)
C6 0.035(3) 0.062(4) 0.049(3) -0.005(2) 0.015(2) -0.026(2)
C7 0.046(3) 0.055(3) 0.047(3) -0.007(2) 0.018(2) -0.017(2)
C8 0.043(3) 0.046(3) 0.060(3) -0.009(3) 0.017(3) -0.014(2)
C9 0.056(4) 0.060(4) 0.064(4) -0.024(3) 0.017(3) -0.023(3)
C10 0.075(4) 0.069(4) 0.057(4) -0.028(3) 0.025(3) -0.017(3)
C11 0.066(4) 0.071(4) 0.060(4) -0.025(3) 0.033(3) -0.019(3)
C12 0.054(3) 0.063(4) 0.047(3) -0.013(3) 0.024(3) -0.021(3)
C13 0.044(3) 0.066(3) 0.042(3) -0.013(2) 0.028(2) -0.026(3)
C14 0.053(3) 0.072(4) 0.049(3) -0.016(3) 0.034(3) -0.031(3)
C15 0.070(4) 0.074(4) 0.064(4) -0.028(3) 0.052(3) -0.034(3)
C16 0.069(4) 0.062(4) 0.089(5) -0.032(4) 0.064(4) -0.027(3)
C17 0.053(3) 0.060(4) 0.080(4) -0.007(3) 0.048(3) -0.013(3)
C18 0.044(3) 0.058(3) 0.051(3) -0.011(2) 0.032(2) -0.022(2)
C19 0.046(3) 0.067(4) 0.053(3) 0.000(3) 0.025(3) -0.013(3)
C20 0.056(3) 0.066(4) 0.075(4) 0.013(3) 0.035(3) -0.013(3)
C21 0.069(4) 0.085(5) 0.084(5) 0.022(4) 0.040(4) -0.012(4)
C22 0.081(5) 0.102(6) 0.068(4) 0.034(4) 0.030(4) -0.004(4)
C23 0.065(4) 0.098(5) 0.054(4) 0.011(4) 0.018(3) -0.017(4)
C24 0.053(3) 0.071(4) 0.058(3) 0.003(3) 0.027(3) -0.019(3)
C25 0.058(3) 0.080(4) 0.057(3) -0.022(3) 0.037(3) -0.026(3)
C26 0.088(5) 0.110(6) 0.064(4) -0.020(4) 0.049(4) -0.039(4)
C27 0.072(4) 0.080(5) 0.086(5) -0.024(4) 0.051(4) -0.026(4)
C28 0.045(3) 0.098(5) 0.065(4) -0.006(3) 0.027(3) -0.028(3)
C29 0.056(4) 0.115(6) 0.061(4) -0.001(4) 0.020(3) -0.041(4)
C30 0.057(4) 0.146(8) 0.119(7) -0.022(6) 0.049(5) -0.024(5)
C31 0.084(4) 0.092(4) 0.131(5) 0.007(4) 0.049(4) -0.001(3)
C31A 0.121(6) 0.120(7) 0.141(9) -0.060(6) 0.097(7) -0.061(6)
C31B 0.120(7) 0.119(8) 0.144(9) -0.061(7) 0.097(7) -0.061(6)
C32 0.084(4) 0.091(4) 0.132(5) 0.006(4) 0.048(4) -0.003(3)
C32A 0.119(7) 0.131(9) 0.150(9) -0.064(7) 0.095(7) -0.061(7)
C32B 0.117(8) 0.123(9) 0.150(9) -0.061(8) 0.098(8) -0.062(8)
C33A 0.118(7) 0.103(8) 0.136(9) -0.054(6) 0.098(7) -0.051(6)
C33B 0.121(9) 0.105(9) 0.147(10) -0.060(8) 0.099(8) -0.054(8)
C34A 0.151(6) 0.134(5) 0.098(4) -0.008(4) 0.085(4) -0.052(4)
C34B 0.151(6) 0.134(5) 0.098(4) -0.008(3) 0.086(4) -0.053(4)
C35A 0.152(7) 0.135(5) 0.100(5) -0.008(4) 0.085(4) -0.051(5)
C35B 0.154(7) 0.135(5) 0.102(4) -0.006(4) 0.083(4) -0.054(4)
C36A 0.152(6) 0.135(5) 0.099(4) -0.009(4) 0.083(4) -0.050(5)
C36B 0.152(6) 0.135(5) 0.097(4) -0.010(4) 0.084(4) -0.050(4)
C37 0.067(5) 0.109(7) 0.116(7) 0.045(6) 0.036(5) -0.006(4)
C38 0.108(7) 0.096(7) 0.178(11) 0.026(7) 0.085(8) 0.014(6)
C39 0.059(5) 0.232(15) 0.171(11) 0.073(10) 0.037(6) -0.004(7)
C40A 0.076(4) 0.094(4) 0.069(3) -0.006(3) 0.015(3) -0.026(3)
C40B 0.070(4) 0.091(4) 0.066(3) -0.005(3) 0.016(3) -0.023(3)
C41A 0.079(6) 0.092(6) 0.079(5) -0.013(5) 0.014(5) -0.030(5)
C41B 0.085(7) 0.093(6) 0.079(6) -0.012(6) 0.006(6) -0.023(6)
C42A 0.071(5) 0.106(6) 0.075(5) -0.008(5) 0.027(4) -0.018(5)
C42B 0.091(6) 0.108(6) 0.078(6) -0.003(6) 0.013(5) -0.019(6)
C43 0.047(3) 0.076(4) 0.047(3) -0.003(3) 0.025(2) -0.028(3)
C44 0.058(4) 0.081(5) 0.063(4) 0.011(3) 0.024(3) -0.022(3)
C45 0.081(5) 0.113(6) 0.045(3) -0.019(3) 0.035(3) -0.051(4)
C46 0.049(3) 0.067(4) 0.054(3) -0.010(3) 0.027(3) -0.021(3)
C47 0.063(4) 0.072(4) 0.075(4) -0.008(3) 0.044(3) -0.027(3)
C48 0.058(4) 0.093(5) 0.096(5) 0.016(4) 0.037(4) -0.012(4)
C49 0.028(2) 0.035(2) 0.035(2) 0.0045(18) 0.0197(19) 0.0081(17)
C50 0.037(2) 0.044(3) 0.034(2) 0.001(2) 0.022(2) 0.008(2)
C51 0.042(3) 0.045(3) 0.040(3) 0.004(2) 0.029(2) 0.010(2)
C52 0.033(2) 0.046(3) 0.048(3) 0.006(2) 0.030(2) 0.007(2)
C53 0.026(2) 0.041(3) 0.041(2) 0.0011(19) 0.022(2) 0.0041(18)
C54 0.022(2) 0.039(2) 0.034(2) 0.0030(18) 0.0182(18) 0.0086(18)
C55 0.0180(19) 0.042(2) 0.029(2) -0.0016(18) 0.0101(17) -0.0033(17)
C56 0.0195(19) 0.047(3) 0.026(2) 0.0024(18) 0.0128(16) -0.0013(18)
C57 0.026(2) 0.055(3) 0.030(2) -0.006(2) 0.0142(18) -0.007(2)
C58 0.025(2) 0.078(4) 0.026(2) -0.001(2) 0.0063(19) -0.007(2)
C59 0.020(2) 0.075(4) 0.037(2) 0.007(2) 0.0113(19) 0.004(2)
C60 0.026(2) 0.053(3) 0.033(2) 0.006(2) 0.0146(19) 0.0080(19)
C61 0.039(3) 0.047(3) 0.043(3) -0.006(2) 0.024(2) -0.006(2)
C62 0.085(5) 0.059(4) 0.084(5) -0.015(3) 0.061(4) -0.021(3)
C63 0.065(4) 0.052(3) 0.069(4) -0.011(3) 0.038(3) 0.002(3)
C64 0.035(2) 0.049(3) 0.036(2) -0.007(2) 0.024(2) -0.009(2)
C65 0.042(3) 0.065(4) 0.051(3) -0.008(3) 0.033(2) -0.008(2)
C66 0.049(3) 0.079(4) 0.033(2) -0.004(2) 0.022(2) -0.012(3)
C67 0.082(4) 0.046(3) 0.074(4) -0.006(3) 0.058(4) 0.000(3)
C68 0.129(7) 0.053(4) 0.117(6) -0.026(4) 0.081(6) -0.022(4)
C69 0.087(5) 0.056(4) 0.099(5) 0.010(3) 0.070(4) 0.020(3)
C70 0.039(3) 0.066(4) 0.046(3) -0.016(3) 0.019(2) -0.006(2)
C71 0.043(3) 0.096(5) 0.062(4) -0.029(3) 0.027(3) -0.012(3)
C72 0.056(3) 0.105(5) 0.042(3) -0.013(3) 0.026(3) -0.009(3)
C34 0.093(5) 0.094(5) 0.137(6) 0.003(5) 0.045(5) -0.005(5)
C33 0.092(5) 0.094(5) 0.134(6) 0.011(5) 0.043(5) -0.002(5)

loop_
_atom_type_symbol
_atom_type_description
_atom_type_scat_dispersion_real
_atom_type_scat_dispersion_imag
_atom_type_scat_source
C C 0.0148 0.0070 'International Tables Vol C Tables 4.2.6.8 and 6.1.1.4'
H H 0.0000 0.0000 'International Tables Vol C Tables 4.2.6.8 and 6.1.1.4'
K K 0.3891 0.8535 'International Tables Vol C Tables 4.2.6.8 and 6.1.1.4'
N N 0.0253 0.0136 'International Tables Vol C Tables 4.2.6.8 and 6.1.1.4'
O O 0.0389 0.0241 'International Tables Vol C Tables 4.2.6.8 and 6.1.1.4'
P P 0.2596 0.3354 'International Tables Vol C Tables 4.2.6.8 and 6.1.1.4'
U U -5.2580 11.3041 'International Tables Vol C Tables 4.2.6.8 and 6.1.1.4'

loop_
_geom_angle_atom_site_label_1
_geom_angle_atom_site_label_2
_geom_angle_atom_site_label_3
_geom_angle
_geom_angle_site_symmetry_1
_geom_angle_site_symmetry_3
_geom_angle_publ_flag
K1 U1 K2 93.67(3) . . ?
P1 U1 K1 114.74(4) . . ?
P1 U1 K2 120.98(3) . . ?
P1 U1 P2 171.72(4) . . ?
P1 U1 P4 90.41(4) . . ?
P2 U1 K1 67.36(5) . . ?
P2 U1 K2 50.83(3) . . ?
P3 U1 K1 126.78(4) . . ?
P3 U1 K2 120.41(4) . . ?
P3 U1 P1 83.13(5) . . ?
P3 U1 P2 102.10(5) . . ?
P3 U1 P4 170.86(4) . . ?
P4 U1 K1 50.69(3) . . ?
P4 U1 K2 68.53(3) . . ?
P4 U1 P2 85.08(5) . . ?
N1 U1 K1 85.98(14) . . ?
N1 U1 K2 136.50(10) . . ?
N1 U1 P1 30.27(13) . . ?
N1 U1 P2 153.32(14) . . ?
N1 U1 P3 92.93(12) . . ?
N1 U1 P4 78.31(12) . . ?
N1 U1 N2 130.49(17) . . ?
N1 U1 N4 87.91(14) . . ?
N1 U1 N5 65.96(16) . . ?
N1 U1 N6 117.43(16) . . ?
N2 U1 K1 50.33(13) . . ?
N2 U1 K2 76.38(10) . . ?
N2 U1 P1 160.13(11) . . ?
N2 U1 P2 26.76(11) . . ?
N2 U1 P3 96.45(13) . . ?
N2 U1 P4 87.43(13) . . ?
N3 U1 K1 139.38(14) . . ?
N3 U1 K2 89.48(12) . . ?
N3 U1 P1 97.70(14) . . ?
N3 U1 P2 84.12(14) . . ?
N3 U1 P3 31.00(12) . . ?
N3 U1 P4 157.58(12) . . ?
N3 U1 N1 118.14(18) . . ?
N3 U1 N2 91.66(19) . . ?
N3 U1 N4 131.92(16) . . ?
N3 U1 N5 115.91(16) . . ?
N3 U1 N6 65.89(16) . . ?
N4 U1 K1 76.66(12) . . ?
N4 U1 K2 50.21(10) . . ?
N4 U1 P1 85.95(10) . . ?
N4 U1 P2 86.84(10) . . ?
N4 U1 P3 156.55(12) . . ?
N4 U1 P4 27.61(11) . . ?
N4 U1 N2 100.77(16) . . ?
N5 U1 K1 41.65(11) . . ?
N5 U1 K2 133.73(11) . . ?
N5 U1 P1 94.60(11) . . ?
N5 U1 P2 91.83(11) . . ?
N5 U1 P3 90.07(11) . . ?
N5 U1 P4 83.99(10) . . ?
N5 U1 N2 65.53(15) . . ?
N5 U1 N4 111.49(15) . . ?
N6 U1 K1 134.08(11) . . ?
N6 U1 K2 41.63(11) . . ?
N6 U1 P1 89.34(11) . . ?
N6 U1 P2 84.02(11) . . ?
N6 U1 P3 92.89(11) . . ?
N6 U1 P4 93.49(10) . . ?
N6 U1 N2 110.50(15) . . ?
N6 U1 N4 66.24(15) . . ?
N6 U1 N5 175.34(15) . . ?
K3 U2 K3 93.36(3) . 2_655 ?
P7 U2 K3 117.59(3) 2_655 2_655 ?
P7 U2 K3 122.38(3) . 2_655 ?
P7 U2 K3 122.38(3) 2_655 . ?
P7 U2 K3 117.59(3) . . ?
P7 U2 P7 86.58(5) 2_655 . ?
P7 U2 P9 93.13(3) . 2_655 ?
P7 U2 P9 172.39(3) . . ?
P7 U2 P9 93.13(3) 2_655 . ?
P7 U2 P9 172.39(3) 2_655 2_655 ?
P9 U2 K3 68.85(2) 2_655 2_655 ?
P9 U2 K3 51.32(2) 2_655 . ?
P9 U2 K3 68.85(2) . . ?
P9 U2 K3 51.32(2) . 2_655 ?
P9 U2 P9 88.16(4) . 2_655 ?
N7 U2 K3 138.55(9) 2_655 . ?
N7 U2 K3 138.55(9) . 2_655 ?
N7 U2 K3 87.67(9) . . ?
N7 U2 K3 87.67(9) 2_655 2_655 ?
N7 U2 P7 31.16(9) 2_655 2_655 ?
N7 U2 P7 31.16(9) . . ?
N7 U2 P7 95.95(9) . 2_655 ?
N7 U2 P7 95.95(9) 2_655 . ?
N7 U2 P9 80.10(9) . 2_655 ?
N7 U2 P9 156.10(9) 2_655 2_655 ?
N7 U2 P9 156.10(9) . . ?
N7 U2 P9 80.09(9) 2_655 . ?
N7 U2 N7 117.79(18) 2_655 . ?
N7 U2 N9 130.48(11) . . ?
N7 U2 N9 130.48(11) 2_655 2_655 ?
N7 U2 N9 89.52(12) 2_655 . ?
N7 U2 N9 89.52(12) . 2_655 ?
N7 U2 N8 65.32(12) . . ?
N7 U2 N8 116.85(12) 2_655 . ?
N7 U2 N8 65.32(12) 2_655 2_655 ?
N7 U2 N8 116.86(12) . 2_655 ?
N9 U2 K3 50.73(8) . . ?
N9 U2 K3 77.42(8) 2_655 . ?
N9 U2 K3 77.42(8) . 2_655 ?
N9 U2 K3 50.73(8) 2_655 2_655 ?
N9 U2 P7 88.04(9) 2_655 . ?
N9 U2 P7 88.04(9) . 2_655 ?
N9 U2 P7 159.55(8) . . ?
N9 U2 P7 159.55(8) 2_655 2_655 ?
N9 U2 P9 89.63(9) 2_655 . ?
N9 U2 P9 27.82(8) 2_655 2_655 ?
N9 U2 P9 89.62(9) . 2_655 ?
N9 U2 P9 27.82(8) . . ?
N9 U2 N9 103.35(17) . 2_655 ?
N8 U2 K3 134.09(9) 2_655 . ?
N8 U2 K3 42.17(9) . . ?
N8 U2 K3 134.09(9) . 2_655 ?
N8 U2 K3 42.17(9) 2_655 2_655 ?
N8 U2 P7 94.59(8) 2_655 2_655 ?
N8 U2 P7 88.17(9) . 2_655 ?
N8 U2 P7 94.59(8) . . ?
N8 U2 P7 88.17(9) 2_655 . ?
N8 U2 P9 84.26(9) 2_655 . ?
N8 U2 P9 93.01(8) . . ?
N8 U2 P9 93.01(8) 2_655 2_655 ?
N8 U2 P9 84.26(9) . 2_655 ?
N8 U2 N9 111.93(11) . 2_655 ?
N8 U2 N9 65.51(11) . . ?
N8 U2 N9 65.51(11) 2_655 2_655 ?
N8 U2 N9 111.93(11) 2_655 . ?
N8 U2 N8 176.21(17) . 2_655 ?
P4 K1 U1 51.99(4) . . ?
O1 K1 U1 173.6(3) . . ?
O1 K1 P4 133.1(3) . . ?
O1 K1 N2 138.7(3) . . ?
O1 K1 N5 144.8(3) . . ?
O1 K1 C7 124.6(3) . . ?
O1 K1 C12 123.0(3) . . ?
N2 K1 U1 35.18(9) . . ?
N2 K1 P4 76.75(9) . . ?
N5 K1 U1 33.50(9) . . ?
N5 K1 P4 78.36(10) . . ?
N5 K1 N2 50.02(12) . . ?
N5 K1 C7 27.42(14) . . ?
N5 K1 C12 46.24(14) . . ?
C7 K1 U1 50.88(11) . . ?
C7 K1 P4 102.11(13) . . ?
C7 K1 N2 45.01(13) . . ?
C7 K1 C12 27.03(15) . . ?
C12 K1 U1 50.69(11) . . ?
C12 K1 P4 99.77(12) . . ?
C12 K1 N2 25.09(13) . . ?
N6 K2 C13 46.42(13) . . ?
N6 K2 C18 27.69(13) . . ?
N6 K2 C52 99.48(13) . 4_545 ?
C18 K2 C13 26.71(15) . . ?
C18 K2 C52 77.95(13) . 4_545 ?
C52 K2 C13 83.94(13) 4_545 . ?
P9 K3 U2 52.34(2) 2_655 . ?
P9 K3 C2 147.81(13) 2_655 . ?
P9 K3 C5 142.67(11) 2_655 . ?
N9 K3 U2 35.39(6) . . ?
N9 K3 P9 78.29(6) . 2_655 ?
N9 K3 C2 111.09(12) . . ?
N9 K3 C5 135.34(12) . . ?
N9 K3 C53 96.38(10) . . ?
N9 K3 C54 75.03(10) . . ?
N8 K3 U2 34.01(6) . . ?
N8 K3 P9 78.49(7) . 2_655 ?
N8 K3 N9 50.08(9) . . ?
N8 K3 C2 131.78(13) . . ?
N8 K3 C3 107.98(15) . . ?
N8 K3 C4 97.79(14) . . ?
N8 K3 C5 109.19(13) . . ?
N8 K3 C53 46.98(10) . . ?
N8 K3 C54 25.24(10) . . ?
N8 K3 C55 27.39(10) . . ?
N8 K3 C56 46.14(11) . . ?
C2 K3 U2 146.17(10) . . ?
C3 K3 U2 130.01(12) . . ?
C3 K3 P9 170.13(16) . 2_655 ?
C3 K3 N9 99.94(13) . . ?
C3 K3 C2 24.15(17) . . ?
C3 K3 C4 25.09(18) . . ?
C3 K3 C5 43.19(17) . . ?
C3 K3 C53 95.23(17) . . ?
C3 K3 C54 111.26(17) . . ?
C3 K3 C56 79.10(13) . . ?
C4 K3 U2 129.34(12) . . ?
C4 K3 P9 163.94(14) . 2_655 ?
C4 K3 N9 111.49(13) . . ?
C4 K3 C2 42.23(18) . . ?
C4 K3 C5 24.30(15) . . ?
C4 K3 C53 72.13(16) . . ?
C4 K3 C54 92.12(15) . . ?
C4 K3 C56 86.57(13) . . ?
C5 K3 U2 143.16(11) . . ?
C5 K3 C2 48.15(17) . . ?
C53 K3 U2 76.24(8) . . ?
C53 K3 P9 94.62(9) . 2_655 ?
C53 K3 C2 113.96(15) . . ?
C53 K3 C5 69.80(14) . . ?
C54 K3 U2 51.29(7) . . ?
C54 K3 P9 77.83(8) . 2_655 ?
C54 K3 C2 133.94(15) . . ?
C54 K3 C5 94.20(14) . . ?
C54 K3 C53 24.96(10) . . ?
C55 K3 U2 51.27(7) . . ?
C55 K3 P9 102.54(8) . 2_655 ?
C55 K3 N9 44.83(10) . . ?
C55 K3 C2 105.23(13) . . ?
C55 K3 C3 82.32(14) . . ?
C55 K3 C4 78.30(13) . . ?
C55 K3 C5 97.00(13) . . ?
C55 K3 C53 57.36(11) . . ?
C55 K3 C54 45.90(11) . . ?
C55 K3 C56 26.58(11) . . ?
C56 K3 U2 51.25(7) . . ?
C56 K3 P9 101.33(8) . 2_655 ?
C56 K3 N9 25.43(9) . . ?
C56 K3 C2 96.34(12) . . ?
C56 K3 C5 110.03(12) . . ?
C56 K3 C53 83.93(11) . . ?
C56 K3 C54 69.74(11) . . ?
N1 P1 U1 45.55(15) . . ?
N1 P1 C25 111.3(3) . . ?
N1 P1 C28 106.7(3) . . ?
C25 P1 U1 116.23(19) . . ?
C28 P1 U1 137.0(2) . . ?
C28 P1 C25 103.9(3) . . ?
K2 P2 U1 76.23(4) . . ?
N2 P2 U1 40.37(17) . . ?
N2 P2 K2 114.25(17) . . ?
N2 P2 C31A 113.8(5) . . ?
N2 P2 C31B 103.1(8) . . ?
N2 P2 C34A 114.2(9) . . ?
N2 P2 C34B 107.3(5) . . ?
C31A P2 U1 150.2(5) . . ?
C31A P2 K2 118.1(5) . . ?
C31A P2 C34A 87.0(13) . . ?
C31B P2 U1 132.7(7) . . ?
C31B P2 K2 112.2(9) . . ?
C31B P2 C34B 119.2(9) . . ?
C34A P2 U1 115.4(12) . . ?
C34A P2 K2 106.2(10) . . ?
C34B P2 U1 103.2(6) . . ?
C34B P2 K2 101.2(4) . . ?
N3 P3 U1 45.67(18) . . ?
N3 P3 C37 104.6(3) . . ?
N3 P3 C40A 106.9(6) . . ?
N3 P3 C40B 116.7(6) . . ?
C37 P3 U1 130.8(3) . . ?
C37 P3 C40A 110.9(7) . . ?
C37 P3 C40B 90.4(8) . . ?
C40A P3 U1 115.1(6) . . ?
C40B P3 U1 135.4(8) . . ?
K1 P4 U1 77.32(4) . . ?
N4 P4 U1 41.89(14) . . ?
N4 P4 K1 115.92(15) . . ?
N4 P4 C43 111.9(3) . . ?
N4 P4 C46 110.0(2) . . ?
C43 P4 U1 108.58(18) . . ?
C43 P4 K1 103.69(19) . . ?
C46 P4 U1 144.89(19) . . ?
C46 P4 K1 112.5(2) . . ?
C46 P4 C43 101.7(2) . . ?
N7 P7 U2 46.51(12) . . ?
N7 P7 C67 106.2(2) . . ?
N7 P7 C70 109.4(2) . . ?
C67 P7 U2 137.3(2) . . ?
C67 P7 C70 105.1(3) . . ?
C70 P7 U2 114.57(18) . . ?
K3 P9 U2 76.34(3) 2_655 . ?
N9 P9 U2 41.96(12) . . ?
N9 P9 K3 114.93(12) . 2_655 ?
N9 P9 C61 109.4(2) . . ?
N9 P9 C64 110.8(2) . . ?
C61 P9 U2 145.26(15) . . ?
C61 P9 K3 114.68(17) . 2_655 ?
C61 P9 C64 103.1(2) . . ?
C64 P9 U2 106.22(15) . . ?
C64 P9 K3 103.05(14) . 2_655 ?
C31 O1 K1 126.7(12) . . ?
C32 O1 K1 121.2(11) . . ?
C32 O1 C31 111.9(15) . . ?
P1 N1 U1 104.2(2) . . ?
C1 N1 U1 121.9(4) . . ?
C1 N1 P1 133.7(4) . . ?
U1 N2 K1 94.49(15) . . ?
P2 N2 U1 112.9(2) . . ?
P2 N2 K1 117.4(3) . . ?
C12 N2 U1 116.1(4) . . ?
C12 N2 K1 73.5(3) . . ?
C12 N2 P2 128.6(4) . . ?
P3 N3 U1 103.3(2) . . ?
C24 N3 U1 122.8(4) . . ?
C24 N3 P3 131.9(4) . . ?
U1 N4 K2 94.81(13) . . ?
P4 N4 U1 110.5(2) . . ?
P4 N4 K2 119.9(2) . . ?
C13 N4 U1 115.2(3) . . ?
C13 N4 K2 73.3(2) . . ?
C13 N4 P4 131.0(3) . . ?
P7 N7 U2 102.33(16) . . ?
C49 N7 U2 122.8(3) . . ?
C49 N7 P7 134.6(3) . . ?
U2 N9 K3 93.88(10) . . ?
P9 N9 U2 110.22(16) . . ?
P9 N9 K3 119.51(17) . . ?
C56 N9 U2 116.4(3) . . ?
C56 N9 K3 74.7(2) . . ?
C56 N9 P9 130.1(3) . . ?
U1 N5 K1 104.85(14) . . ?
C6 N5 U1 119.8(3) . . ?
C6 N5 K1 89.0(3) . . ?
C7 N5 U1 117.2(3) . . ?
C7 N5 K1 78.9(3) . . ?
C7 N5 C6 123.0(5) . . ?
U1 N6 K2 105.15(17) . . ?
C18 N6 U1 116.0(3) . . ?
C18 N6 K2 79.9(3) . . ?
C19 N6 U1 120.0(3) . . ?
C19 N6 K2 93.7(3) . . ?
C19 N6 C18 123.3(5) . . ?
U2 N8 K3 103.82(12) . . ?
C54 N8 U2 119.9(3) . . ?
C54 N8 K3 92.1(2) . . ?
C54 N8 C55 123.1(3) . . ?
C55 N8 U2 116.6(2) . . ?
C55 N8 K3 81.1(2) . . ?
N1 C1 C6 113.8(5) . . ?
C2 C1 N1 127.5(6) . . ?
C2 C1 C6 118.6(6) . . ?
K3 C2 H2 111.3 . . ?
C1 C2 K3 94.1(3) . . ?
C1 C2 H2 119.1 . . ?
C1 C2 C3 121.8(7) . . ?
C3 C2 K3 64.9(3) . . ?
C3 C2 H2 119.1 . . ?
K3 C3 H3 101.0 . . ?
C2 C3 K3 91.0(3) . . ?
C2 C3 H3 120.4 . . ?
C4 C3 K3 77.9(3) . . ?
C4 C3 C2 119.2(6) . . ?
C4 C3 H3 120.4 . . ?
K3 C4 H4 103.1 . . ?
C3 C4 K3 77.1(3) . . ?
C3 C4 H4 118.7 . . ?
C3 C4 C5 122.7(6) . . ?
C5 C4 K3 90.3(3) . . ?
C5 C4 H4 118.7 . . ?
K3 C5 H5 112.5 . . ?
C4 C5 K3 65.4(3) . . ?
C4 C5 H5 120.6 . . ?
C4 C5 C6 118.7(6) . . ?
C6 C5 K3 91.5(3) . . ?
C6 C5 H5 120.6 . . ?
N5 C6 C1 115.1(5) . . ?
N5 C6 C5 125.6(6) . . ?
C5 C6 C1 118.7(5) . . ?
N5 C7 K1 73.7(3) . . ?
N5 C7 C8 126.7(5) . . ?
N5 C7 C12 115.0(5) . . ?
C8 C7 K1 116.3(4) . . ?
C8 C7 C12 118.1(5) . . ?
C12 C7 K1 84.0(3) . . ?
C7 C8 H8 119.1 . . ?
C9 C8 C7 121.7(6) . . ?
C9 C8 H8 119.1 . . ?
C8 C9 H9 120.0 . . ?
C10 C9 C8 120.0(5) . . ?
C10 C9 H9 120.0 . . ?
C9 C10 H10 119.8 . . ?
C9 C10 C11 120.5(6) . . ?
C11 C10 H10 119.8 . . ?
C10 C11 H11 119.2 . . ?
C10 C11 C12 121.5(6) . . ?
C12 C11 H11 119.2 . . ?
N2 C12 K1 81.4(3) . . ?
N2 C12 C7 115.1(5) . . ?
N2 C12 C11 126.9(5) . . ?
C7 C12 K1 69.0(3) . . ?
C11 C12 K1 119.1(5) . . ?
C11 C12 C7 118.0(5) . . ?
N4 C13 K2 81.2(3) . . ?
N4 C13 C18 115.3(4) . . ?
C14 C13 K2 116.5(3) . . ?
C14 C13 N4 126.1(5) . . ?
C14 C13 C18 118.5(5) . . ?
C18 C13 K2 70.6(3) . . ?
C13 C14 H14 119.5 . . ?
C15 C14 C13 121.0(6) . . ?
C15 C14 H14 119.5 . . ?
C14 C15 H15 119.8 . . ?
C16 C15 C14 120.4(6) . . ?
C16 C15 H15 119.8 . . ?
C15 C16 H16 120.3 . . ?
C15 C16 C17 119.4(6) . . ?
C17 C16 H16 120.3 . . ?
C16 C17 H17 119.0 . . ?
C18 C17 C16 121.9(6) . . ?
C18 C17 H17 119.0 . . ?
N6 C18 K2 72.5(3) . . ?
N6 C18 C13 115.0(5) . . ?
C13 C18 K2 82.7(3) . . ?
C17 C18 K2 116.9(3) . . ?
C17 C18 N6 126.6(6) . . ?
C17 C18 C13 118.4(5) . . ?
N6 C19 K2 61.4(3) . . ?
N6 C19 C20 126.5(5) . . ?
N6 C19 C24 115.0(5) . . ?
C20 C19 K2 81.1(3) . . ?
C20 C19 C24 118.3(5) . . ?
C24 C19 K2 129.9(4) . . ?
K2 C20 H20 65.3 . . ?
C19 C20 K2 74.6(4) . . ?
C19 C20 H20 119.6 . . ?
C21 C20 K2 132.9(5) . . ?
C21 C20 C19 120.7(6) . . ?
C21 C20 H20 119.6 . . ?
C20 C21 H21 120.0 . . ?
C22 C21 C20 120.1(6) . . ?
C22 C21 H21 120.0 . . ?
C21 C22 H22 119.9 . . ?
C21 C22 C23 120.3(6) . . ?
C23 C22 H22 119.9 . . ?
C22 C23 H23 119.6 . . ?
C24 C23 C22 120.8(6) . . ?
C24 C23 H23 119.6 . . ?
N3 C24 C19 112.6(5) . . ?
C23 C24 N3 127.5(6) . . ?
C23 C24 C19 119.9(6) . . ?
P1 C25 H25 105.2 . . ?
C26 C25 P1 118.9(4) . . ?
C26 C25 H25 105.2 . . ?
C27 C25 P1 109.4(5) . . ?
C27 C25 H25 105.2 . . ?
C27 C25 C26 111.7(5) . . ?
C25 C26 H26A 109.5 . . ?
C25 C26 H26B 109.5 . . ?
C25 C26 H26C 109.5 . . ?
H26A C26 H26B 109.5 . . ?
H26A C26 H26C 109.5 . . ?
H26B C26 H26C 109.5 . . ?
C25 C27 H27A 109.5 . . ?
C25 C27 H27B 109.5 . . ?
C25 C27 H27C 109.5 . . ?
H27A C27 H27B 109.5 . . ?
H27A C27 H27C 109.5 . . ?
H27B C27 H27C 109.5 . . ?
P1 C28 H28 107.8 . . ?
C29 C28 P1 110.0(5) . . ?
C29 C28 H28 107.8 . . ?
C30 C28 P1 112.1(5) . . ?
C30 C28 H28 107.8 . . ?
C30 C28 C29 111.2(6) . . ?
C28 C29 H29A 109.5 . . ?
C28 C29 H29B 109.5 . . ?
C28 C29 H29C 109.5 . . ?
H29A C29 H29B 109.5 . . ?
H29A C29 H29C 109.5 . . ?
H29B C29 H29C 109.5 . . ?
C28 C30 H30A 109.5 . . ?
C28 C30 H30B 109.5 . . ?
C28 C30 H30C 109.5 . . ?
H30A C30 H30B 109.5 . . ?
H30A C30 H30C 109.5 . . ?
H30B C30 H30C 109.5 . . ?
O1 C31 H31A 110.0 . . ?
O1 C31 H31B 110.0 . . ?
O1 C31 C33 108.6(16) . . ?
H31A C31 H31B 108.4 . . ?
C33 C31 H31A 110.0 . . ?
C33 C31 H31B 110.0 . . ?
P2 C31A H31C 113.3 . . ?
C32B C31A P2 104.7(16) . . ?
C32B C31A H31C 113.3 . . ?
C33A C31A P2 103.9(9) . . ?
C33A C31A H31C 113.3 . . ?
C33A C31A C32B 107.4(12) . . ?
P2 C31B H31D 108.0 . . ?
C32A C31B P2 104.8(15) . . ?
C32A C31B H31D 108.0 . . ?
C32A C31B C33B 111.8(17) . . ?
C33B C31B P2 115.8(15) . . ?
C33B C31B H31D 108.0 . . ?
O1 C32 H32A 108.6 . . ?
O1 C32 H32B 108.6 . . ?
H32A C32 H32B 107.5 . . ?
C34 C32 O1 114.8(19) . . ?
C34 C32 H32A 108.6 . . ?
C34 C32 H32B 108.6 . . ?
C31B C32A H32C 109.5 . . ?
C31B C32A H32D 109.5 . . ?
C31B C32A H32E 109.5 . . ?
H32C C32A H32D 109.5 . . ?
H32C C32A H32E 109.5 . . ?
H32D C32A H32E 109.5 . . ?
C31A C32B H32F 108.6 . . ?
C31A C32B H32G 110.6 . . ?
C31A C32B H32H 109.1 . . ?
H32F C32B H32G 109.5 . . ?
H32F C32B H32H 109.5 . . ?
H32G C32B H32H 109.5 . . ?
C31A C33A H33A 109.5 . . ?
C31A C33A H33B 109.5 . . ?
C31A C33A H33C 109.5 . . ?
H33A C33A H33B 109.5 . . ?
H33A C33A H33C 109.5 . . ?
H33B C33A H33C 109.5 . . ?
C31B C33B H33D 109.5 . . ?
C31B C33B H33E 109.5 . . ?
C31B C33B H33F 109.5 . . ?
H33D C33B H33E 109.5 . . ?
H33D C33B H33F 109.5 . . ?
H33E C33B H33F 109.5 . . ?
P2 C34A H34A 113.2 . . ?
C35A C34A P2 104(2) . . ?
C35A C34A H34A 113.2 . . ?
C36A C34A P2 113(2) . . ?
C36A C34A H34A 113.2 . . ?
C36A C34A C35A 99(3) . . ?
P2 C34B H34B 109.9 . . ?
C35B C34B P2 108.0(11) . . ?
C35B C34B H34B 109.9 . . ?
C36B C34B P2 116.7(12) . . ?
C36B C34B H34B 109.9 . . ?
C36B C34B C35B 102.1(13) . . ?
C34A C35A H35A 114.9 . . ?
C34A C35A H35B 104.1 . . ?
C34A C35A H35C 109.2 . . ?
H35A C35A H35B 109.5 . . ?
H35A C35A H35C 109.5 . . ?
H35B C35A H35C 109.5 . . ?
C34B C35B H35D 109.5 . . ?
C34B C35B H35E 109.5 . . ?
C34B C35B H35F 109.5 . . ?
H35D C35B H35E 109.5 . . ?
H35D C35B H35F 109.5 . . ?
H35E C35B H35F 109.5 . . ?
C34A C36A H36A 109.5 . . ?
C34A C36A H36B 109.5 . . ?
C34A C36A H36C 109.5 . . ?
H36A C36A H36B 109.5 . . ?
H36A C36A H36C 109.5 . . ?
H36B C36A H36C 109.5 . . ?
C34B C36B H36D 109.5 . . ?
C34B C36B H36E 109.5 . . ?
C34B C36B H36F 109.5 . . ?
H36D C36B H36E 109.5 . . ?
H36D C36B H36F 109.5 . . ?
H36E C36B H36F 109.5 . . ?
P3 C37 H37 107.5 . . ?
C38 C37 P3 110.8(6) . . ?
C38 C37 H37 107.5 . . ?
C38 C37 C39 112.7(10) . . ?
C39 C37 P3 110.8(8) . . ?
C39 C37 H37 107.5 . . ?
C37 C38 H38A 109.5 . . ?
C37 C38 H38B 109.5 . . ?
C37 C38 H38C 109.5 . . ?
H38A C38 H38B 109.5 . . ?
H38A C38 H38C 109.5 . . ?
H38B C38 H38C 109.5 . . ?
C37 C39 H39A 109.5 . . ?
C37 C39 H39B 109.5 . . ?
C37 C39 H39C 109.5 . . ?
H39A C39 H39B 109.5 . . ?
H39A C39 H39C 109.5 . . ?
H39B C39 H39C 109.5 . . ?
P3 C40A H40A 97.7 . . ?
C41B C40A P3 112.1(12) . . ?
C41B C40A H40A 97.7 . . ?
C42B C40A P3 124.8(13) . . ?
C42B C40A H40A 97.7 . . ?
C42B C40A C41B 117.8(14) . . ?
P3 C40B H40B 114.0 . . ?
C41A C40B P3 107.3(11) . . ?
C41A C40B H40B 114.0 . . ?
C41A C40B C42A 102.3(16) . . ?
C42A C40B P3 104.1(11) . . ?
C42A C40B H40B 114.0 . . ?
C40B C41A H41A 109.5 . . ?
C40B C41A H41B 109.5 . . ?
C40B C41A H41C 109.5 . . ?
H41A C41A H41B 109.5 . . ?
H41A C41A H41C 109.5 . . ?
H41B C41A H41C 109.5 . . ?
C40A C41B H41D 108.1 . . ?
C40A C41B H41E 109.3 . . ?
C40A C41B H41F 111.1 . . ?
H41D C41B H41E 109.5 . . ?
H41D C41B H41F 109.5 . . ?
H41E C41B H41F 109.5 . . ?
C40B C42A H42A 109.5 . . ?
C40B C42A H42B 109.5 . . ?
C40B C42A H42C 109.5 . . ?
H42A C42A H42B 109.5 . . ?
H42A C42A H42C 109.5 . . ?
H42B C42A H42C 109.5 . . ?
C40A C42B H42D 109.5 . . ?
C40A C42B H42E 109.5 . . ?
C40A C42B H42F 109.5 . . ?
H42D C42B H42E 109.5 . . ?
H42D C42B H42F 109.5 . . ?
H42E C42B H42F 109.5 . . ?
P4 C43 H43 105.3 . . ?
C44 C43 P4 108.6(4) . . ?
C44 C43 H43 105.3 . . ?
C45 C43 P4 120.6(4) . . ?
C45 C43 H43 105.3 . . ?
C45 C43 C44 110.4(5) . . ?
C43 C44 H44A 109.5 . . ?
C43 C44 H44B 109.5 . . ?
C43 C44 H44C 109.5 . . ?
H44A C44 H44B 109.5 . . ?
H44A C44 H44C 109.5 . . ?
H44B C44 H44C 109.5 . . ?
C43 C45 H45A 109.5 . . ?
C43 C45 H45B 109.5 . . ?
C43 C45 H45C 109.5 . . ?
H45A C45 H45B 109.5 . . ?
H45A C45 H45C 109.5 . . ?
H45B C45 H45C 109.5 . . ?
P4 C46 H46 108.5 . . ?
C47 C46 P4 110.9(4) . . ?
C47 C46 H46 108.5 . . ?
C48 C46 P4 110.2(4) . . ?
C48 C46 H46 108.5 . . ?
C48 C46 C47 110.3(5) . . ?
C46 C47 H47A 109.5 . . ?
C46 C47 H47B 109.5 . . ?
C46 C47 H47C 109.5 . . ?
H47A C47 H47B 109.5 . . ?
H47A C47 H47C 109.5 . . ?
H47B C47 H47C 109.5 . . ?
C46 C48 H48A 109.5 . . ?
C46 C48 H48B 109.5 . . ?
C46 C48 H48C 109.5 . . ?
H48A C48 H48B 109.5 . . ?
H48A C48 H48C 109.5 . . ?
H48B C48 H48C 109.5 . . ?
N7 C49 C54 113.2(4) . . ?
C50 C49 N7 127.3(4) . . ?
C50 C49 C54 119.4(4) . . ?
K2 C50 H50 116.1 4 . ?
C49 C50 K2 89.4(3) . 4 ?
C49 C50 H50 119.6 . . ?
C49 C50 C51 120.9(4) . . ?
C51 C50 K2 64.9(3) . 4 ?
C51 C50 H50 119.6 . . ?
K2 C51 H51 105.2 4 . ?
C50 C51 K2 91.8(3) . 4 ?
C50 C51 H51 119.9 . . ?
C52 C51 K2 73.0(3) . 4 ?
C52 C51 C50 120.3(4) . . ?
C52 C51 H51 119.9 . . ?
K2 C52 H52 102.8 4 . ?
C51 C52 K2 82.1(3) . 4 ?
C51 C52 H52 119.9 . . ?
C51 C52 C53 120.3(4) . . ?
C53 C52 K2 85.3(3) . 4 ?
C53 C52 H52 119.9 . . ?
K2 C53 K3 160.28(15) 4 . ?
K2 C53 H53 107.8 4 . ?
K3 C53 H53 66.7 . . ?
C52 C53 K2 69.6(3) . 4 ?
C52 C53 K3 129.9(3) . . ?
C52 C53 H53 119.8 . . ?
C52 C53 C54 120.5(4) . . ?
C54 C53 K2 92.5(3) . 4 ?
C54 C53 K3 75.6(2) . . ?
C54 C53 H53 119.8 . . ?
N8 C54 K3 62.7(2) . . ?
N8 C54 C49 115.3(3) . . ?
N8 C54 C53 125.8(4) . . ?
C49 C54 K3 127.9(3) . . ?
C53 C54 K3 79.4(3) . . ?
C53 C54 C49 118.5(4) . . ?
N8 C55 K3 71.5(2) . . ?
N8 C55 C56 115.1(3) . . ?
C56 C55 K3 83.2(3) . . ?
C60 C55 K3 116.5(3) . . ?
C60 C55 N8 126.0(4) . . ?
C60 C55 C56 118.8(4) . . ?
N9 C56 K3 79.9(2) . . ?
N9 C56 C55 114.5(3) . . ?
C55 C56 K3 70.2(2) . . ?
C57 C56 K3 117.4(3) . . ?
C57 C56 N9 126.8(4) . . ?
C57 C56 C55 118.7(4) . . ?
C56 C57 H57 119.4 . . ?
C58 C57 C56 121.1(4) . . ?
C58 C57 H57 119.4 . . ?
C57 C58 H58 119.9 . . ?
C59 C58 C57 120.2(4) . . ?
C59 C58 H58 119.9 . . ?
C58 C59 H59 120.2 . . ?
C58 C59 C60 119.6(4) . . ?
C60 C59 H59 120.2 . . ?
C55 C60 H60 119.3 . . ?
C59 C60 C55 121.4(4) . . ?
C59 C60 H60 119.3 . . ?
P9 C61 H61 108.5 . . ?
C62 C61 P9 110.1(4) . . ?
C62 C61 H61 108.5 . . ?
C62 C61 C63 111.1(5) . . ?
C63 C61 P9 110.2(4) . . ?
C63 C61 H61 108.5 . . ?
C61 C62 H62A 109.5 . . ?
C61 C62 H62B 109.5 . . ?
C61 C62 H62C 109.5 . . ?
H62A C62 H62B 109.5 . . ?
H62A C62 H62C 109.5 . . ?
H62B C62 H62C 109.5 . . ?
C61 C63 H63A 109.5 . . ?
C61 C63 H63B 109.5 . . ?
C61 C63 H63C 109.5 . . ?
H63A C63 H63B 109.5 . . ?
H63A C63 H63C 109.5 . . ?
H63B C63 H63C 109.5 . . ?
P9 C64 H64 105.5 . . ?
C65 C64 P9 108.9(3) . . ?
C65 C64 H64 105.5 . . ?
C66 C64 P9 120.5(3) . . ?
C66 C64 H64 105.5 . . ?
C66 C64 C65 109.9(4) . . ?
C64 C65 H65A 109.5 . . ?
C64 C65 H65B 109.5 . . ?
C64 C65 H65C 109.5 . . ?
H65A C65 H65B 109.5 . . ?
H65A C65 H65C 109.5 . . ?
H65B C65 H65C 109.5 . . ?
C64 C66 H66A 109.5 . . ?
C64 C66 H66B 109.5 . . ?
C64 C66 H66C 109.5 . . ?
H66A C66 H66B 109.5 . . ?
H66A C66 H66C 109.5 . . ?
H66B C66 H66C 109.5 . . ?
P7 C67 H67 108.3 . . ?
C68 C67 P7 112.4(5) . . ?
C68 C67 H67 108.3 . . ?
C69 C67 P7 109.5(4) . . ?
C69 C67 H67 108.3 . . ?
C69 C67 C68 109.9(6) . . ?
C67 C68 H68A 109.5 . . ?
C67 C68 H68B 109.5 . . ?
C67 C68 H68C 109.5 . . ?
H68A C68 H68B 109.5 . . ?
H68A C68 H68C 109.5 . . ?
H68B C68 H68C 109.5 . . ?
C67 C69 H69A 109.5 . . ?
C67 C69 H69B 109.5 . . ?
C67 C69 H69C 109.5 . . ?
H69A C69 H69B 109.5 . . ?
H69A C69 H69C 109.5 . . ?
H69B C69 H69C 109.5 . . ?
P7 C70 H70 105.2 . . ?
C71 C70 P7 109.2(4) . . ?
C71 C70 H70 105.2 . . ?
C72 C70 P7 119.4(4) . . ?
C72 C70 H70 105.2 . . ?
C72 C70 C71 111.3(5) . . ?
C70 C71 H71A 109.5 . . ?
C70 C71 H71B 109.5 . . ?
C70 C71 H71C 109.5 . . ?
H71A C71 H71B 109.5 . . ?
H71A C71 H71C 109.5 . . ?
H71B C71 H71C 109.5 . . ?
C70 C72 H72A 109.5 . . ?
C70 C72 H72B 109.5 . . ?
C70 C72 H72C 109.5 . . ?
H72A C72 H72B 109.5 . . ?
H72A C72 H72C 109.5 . . ?
H72B C72 H72C 109.5 . . ?
C32 C34 H34C 109.5 . . ?
C32 C34 H34D 109.5 . . ?
C32 C34 H34E 109.5 . . ?
H34C C34 H34D 109.5 . . ?
H34C C34 H34E 109.5 . . ?
H34D C34 H34E 109.5 . . ?
C31 C33 H33G 109.5 . . ?
C31 C33 H33H 109.5 . . ?
C31 C33 H33I 109.5 . . ?
H33G C33 H33H 109.5 . . ?
H33G C33 H33I 109.5 . . ?
H33H C33 H33I 109.5 . . ?

loop_
_geom_bond_atom_site_label_1
_geom_bond_atom_site_label_2
_geom_bond_distance
_geom_bond_site_symmetry_2
_geom_bond_publ_flag
U1 K1 4.197(2) . ?
U1 K2 4.1994(11) . ?
U1 P1 3.2010(15) . ?
U1 P2 3.4504(18) . ?
U1 P3 3.1579(17) . ?
U1 P4 3.3894(14) . ?
U1 N1 2.357(4) . ?
U1 N2 2.426(5) . ?
U1 N3 2.321(5) . ?
U1 N4 2.416(4) . ?
U1 N5 2.397(5) . ?
U1 N6 2.384(4) . ?
U2 K3 4.1690(10) . ?
U2 K3 4.1692(10) 2_655 ?
U2 P7 3.1480(12) 2_655 ?
U2 P7 3.1481(12) . ?
U2 P9 3.3964(11) 2_655 ?
U2 P9 3.3964(11) . ?
U2 N7 2.338(3) . ?
U2 N7 2.338(4) 2_655 ?
U2 N9 2.420(3) . ?
U2 N9 2.420(3) 2_655 ?
U2 N8 2.402(3) . ?
U2 N8 2.402(3) 2_655 ?
K1 P4 3.329(2) . ?
K1 O1 2.783(12) . ?
K1 N2 3.240(6) . ?
K1 N5 2.886(5) . ?
K1 C7 2.950(6) . ?
K1 C12 3.143(6) . ?
K2 N6 2.890(5) . ?
K2 C13 3.138(5) . ?
K2 C18 2.984(5) . ?
K2 C52 3.095(5) 4_545 ?
K3 P9 3.3493(14) 2_655 ?
K3 N9 3.235(4) . ?
K3 N8 2.882(4) . ?
K3 C2 3.412(5) . ?
K3 C3 3.090(5) . ?
K3 C4 3.100(5) . ?
K3 C5 3.410(5) . ?
K3 C53 3.290(4) . ?
K3 C54 3.242(5) . ?
K3 C55 3.003(5) . ?
K3 C56 3.170(4) . ?
P1 N1 1.664(6) . ?
P1 C25 1.878(6) . ?
P1 C28 1.864(6) . ?
P2 N2 1.686(5) . ?
P2 C31A 1.784(13) . ?
P2 C31B 1.835(18) . ?
P2 C34A 1.932(17) . ?
P2 C34B 1.972(13) . ?
P3 N3 1.672(5) . ?
P3 C37 1.864(9) . ?
P3 C40A 1.879(13) . ?
P3 C40B 1.876(14) . ?
P4 N4 1.677(5) . ?
P4 C43 1.889(5) . ?
P4 C46 1.873(6) . ?
P7 N7 1.667(4) . ?
P7 C67 1.841(6) . ?
P7 C70 1.892(6) . ?
P9 N9 1.689(3) . ?
P9 C61 1.866(5) . ?
P9 C64 1.877(5) . ?
O1 C31 1.347(16) . ?
O1 C32 1.337(17) . ?
N1 C1 1.397(8) . ?
N2 C12 1.390(7) . ?
N3 C24 1.405(8) . ?
N4 C13 1.414(7) . ?
N7 C49 1.394(5) . ?
N9 C56 1.411(5) . ?
N5 C6 1.400(7) . ?
N5 C7 1.384(7) . ?
N6 C18 1.408(6) . ?
N6 C19 1.389(7) . ?
N8 C54 1.383(5) . ?
N8 C55 1.398(5) . ?
C1 C2 1.393(8) . ?
C1 C6 1.428(8) . ?
C2 H2 0.9500 . ?
C2 C3 1.396(10) . ?
C3 H3 0.9500 . ?
C3 C4 1.344(10) . ?
C4 H4 0.9500 . ?
C4 C5 1.403(8) . ?
C5 H5 0.9500 . ?
C5 C6 1.426(8) . ?
C7 C8 1.407(7) . ?
C7 C12 1.436(8) . ?
C8 H8 0.9500 . ?
C8 C9 1.373(9) . ?
C9 H9 0.9500 . ?
C9 C10 1.361(9) . ?
C10 H10 0.9500 . ?
C10 C11 1.389(8) . ?
C11 H11 0.9500 . ?
C11 C12 1.391(8) . ?
C13 C14 1.400(7) . ?
C13 C18 1.422(8) . ?
C14 H14 0.9500 . ?
C14 C15 1.388(9) . ?
C15 H15 0.9500 . ?
C15 C16 1.360(9) . ?
C16 H16 0.9500 . ?
C16 C17 1.398(9) . ?
C17 H17 0.9500 . ?
C17 C18 1.380(8) . ?
C19 C20 1.403(8) . ?
C19 C24 1.432(8) . ?
C20 H20 0.9500 . ?
C20 C21 1.397(9) . ?
C21 H21 0.9500 . ?
C21 C22 1.371(11) . ?
C22 H22 0.9500 . ?
C22 C23 1.403(10) . ?
C23 H23 0.9500 . ?
C23 C24 1.369(9) . ?
C25 H25 1.0000 . ?
C25 C26 1.545(9) . ?
C25 C27 1.528(10) . ?
C26 H26A 0.9800 . ?
C26 H26B 0.9800 . ?
C26 H26C 0.9800 . ?
C27 H27A 0.9800 . ?
C27 H27B 0.9800 . ?
C27 H27C 0.9800 . ?
C28 H28 1.0000 . ?
C28 C29 1.525(9) . ?
C28 C30 1.503(11) . ?
C29 H29A 0.9800 . ?
C29 H29B 0.9800 . ?
C29 H29C 0.9800 . ?
C30 H30A 0.9800 . ?
C30 H30B 0.9800 . ?
C30 H30C 0.9800 . ?
C31 H31A 0.9900 . ?
C31 H31B 0.9900 . ?
C31 C33 1.42(3) . ?
C31A H31C 1.0000 . ?
C31A C32B 1.661(16) . ?
C31A C33A 1.628(15) . ?
C31B H31D 1.0000 . ?
C31B C32A 1.681(17) . ?
C31B C33B 1.693(18) . ?
C32 H32A 0.9900 . ?
C32 H32B 0.9900 . ?
C32 C34 1.27(2) . ?
C32A H32C 0.9800 . ?
C32A H32D 0.9800 . ?
C32A H32E 0.9800 . ?
C32B H32F 0.9799 . ?
C32B H32G 0.9806 . ?
C32B H32H 0.9798 . ?
C33A H33A 0.9800 . ?
C33A H33B 0.9800 . ?
C33A H33C 0.9800 . ?
C33B H33D 0.9800 . ?
C33B H33E 0.9800 . ?
C33B H33F 0.9800 . ?
C34A H34A 1.0000 . ?
C34A C35A 1.56(2) . ?
C34A C36A 1.52(2) . ?
C34B H34B 1.0000 . ?
C34B C35B 1.565(15) . ?
C34B C36B 1.501(16) . ?
C35A H35A 0.9804 . ?
C35A H35B 0.9800 . ?
C35A H35C 0.9800 . ?
C35B H35D 0.9800 . ?
C35B H35E 0.9800 . ?
C35B H35F 0.9800 . ?
C36A H36A 0.9800 . ?
C36A H36B 0.9800 . ?
C36A H36C 0.9800 . ?
C36B H36D 0.9800 . ?
C36B H36E 0.9800 . ?
C36B H36F 0.9800 . ?
C37 H37 1.0000 . ?
C37 C38 1.529(14) . ?
C37 C39 1.553(12) . ?
C38 H38A 0.9800 . ?
C38 H38B 0.9800 . ?
C38 H38C 0.9800 . ?
C39 H39A 0.9800 . ?
C39 H39B 0.9800 . ?
C39 H39C 0.9800 . ?
C40A H40A 1.0000 . ?
C40A C41B 1.562(14) . ?
C40A C42B 1.50(2) . ?
C40B H40B 1.0000 . ?
C40B C41A 1.562(14) . ?
C40B C42A 1.62(3) . ?
C41A H41A 0.9800 . ?
C41A H41B 0.9800 . ?
C41A H41C 0.9800 . ?
C41B H41D 0.9801 . ?
C41B H41E 0.9797 . ?
C41B H41F 0.9800 . ?
C42A H42A 0.9800 . ?
C42A H42B 0.9800 . ?
C42A H42C 0.9800 . ?
C42B H42D 0.9800 . ?
C42B H42E 0.9800 . ?
C42B H42F 0.9800 . ?
C43 H43 1.0000 . ?
C43 C44 1.528(9) . ?
C43 C45 1.525(8) . ?
C44 H44A 0.9800 . ?
C44 H44B 0.9800 . ?
C44 H44C 0.9800 . ?
C45 H45A 0.9800 . ?
C45 H45B 0.9800 . ?
C45 H45C 0.9800 . ?
C46 H46 1.0000 . ?
C46 C47 1.525(8) . ?
C46 C48 1.518(9) . ?
C47 H47A 0.9800 . ?
C47 H47B 0.9800 . ?
C47 H47C 0.9800 . ?
C48 H48A 0.9800 . ?
C48 H48B 0.9800 . ?
C48 H48C 0.9800 . ?
C49 C50 1.387(6) . ?
C49 C54 1.417(6) . ?
C50 H50 0.9500 . ?
C50 C51 1.399(6) . ?
C51 H51 0.9500 . ?
C51 C52 1.363(7) . ?
C52 H52 0.9500 . ?
C52 C53 1.399(6) . ?
C53 H53 0.9500 . ?
C53 C54 1.412(6) . ?
C55 C56 1.428(6) . ?
C55 C60 1.396(6) . ?
C56 C57 1.398(6) . ?
C57 H57 0.9500 . ?
C57 C58 1.394(6) . ?
C58 H58 0.9500 . ?
C58 C59 1.383(7) . ?
C59 H59 0.9500 . ?
C59 C60 1.396(7) . ?
C60 H60 0.9500 . ?
C61 H61 1.0000 . ?
C61 C62 1.505(8) . ?
C61 C63 1.520(7) . ?
C62 H62A 0.9800 . ?
C62 H62B 0.9800 . ?
C62 H62C 0.9800 . ?
C63 H63A 0.9800 . ?
C63 H63B 0.9800 . ?
C63 H63C 0.9800 . ?
C64 H64 1.0000 . ?
C64 C65 1.544(6) . ?
C64 C66 1.515(6) . ?
C65 H65A 0.9800 . ?
C65 H65B 0.9800 . ?
C65 H65C 0.9800 . ?
C66 H66A 0.9800 . ?
C66 H66B 0.9800 . ?
C66 H66C 0.9800 . ?
C67 H67 1.0000 . ?
C67 C68 1.522(9) . ?
C67 C69 1.497(9) . ?
C68 H68A 0.9800 . ?
C68 H68B 0.9800 . ?
C68 H68C 0.9800 . ?
C69 H69A 0.9800 . ?
C69 H69B 0.9800 . ?
C69 H69C 0.9800 . ?
C70 H70 1.0000 . ?
C70 C71 1.523(8) . ?
C70 C72 1.517(8) . ?
C71 H71A 0.9800 . ?
C71 H71B 0.9800 . ?
C71 H71C 0.9800 . ?
C72 H72A 0.9800 . ?
C72 H72B 0.9800 . ?
C72 H72C 0.9800 . ?
C34 H34C 0.9800 . ?
C34 H34D 0.9800 . ?
C34 H34E 0.9800 . ?
C33 H33G 0.9800 . ?
C33 H33H 0.9800 . ?
C33 H33I 0.9800 . ?

loop_
_geom_torsion_atom_site_label_1
_geom_torsion_atom_site_label_2
_geom_torsion_atom_site_label_3
_geom_torsion_atom_site_label_4
_geom_torsion
_geom_torsion_site_symmetry_1
_geom_torsion_site_symmetry_2
_geom_torsion_site_symmetry_3
_geom_torsion_site_symmetry_4
_geom_torsion_publ_flag
U1 P1 N1 C1 175.1(6) . . . . ?
U1 P1 C25 C26 124.9(5) . . . . ?
U1 P1 C25 C27 -105.1(4) . . . . ?
U1 P1 C28 C29 8.5(7) . . . . ?
U1 P1 C28 C30 132.7(5) . . . . ?
U1 P2 N2 K1 108.3(3) . . . . ?
U1 P2 N2 C12 -161.4(8) . . . . ?
U1 P2 C31A C32B 140.0(12) . . . . ?
U1 P2 C31A C33A 27.4(16) . . . . ?
U1 P2 C31B C32A 159.5(8) . . . . ?
U1 P2 C31B C33B 36(2) . . . . ?
U1 P3 N3 C24 163.7(7) . . . . ?
U1 P3 C37 C38 11.1(8) . . . . ?
U1 P3 C37 C39 136.9(7) . . . . ?
U1 P3 C40A C41B -91.4(16) . . . . ?
U1 P3 C40A C42B 115.0(17) . . . . ?
U1 P3 C40B C41A -92.2(15) . . . . ?
U1 P3 C40B C42A 15.8(15) . . . . ?
U1 P4 N4 K2 108.5(3) . . . . ?
U1 P4 N4 C13 -158.1(5) . . . . ?
U1 P4 C43 C44 -105.4(4) . . . . ?
U1 P4 C43 C45 125.7(5) . . . . ?
U1 P4 C46 C47 8.3(7) . . . . ?
U1 P4 C46 C48 130.7(4) . . . . ?
U1 N1 C1 C2 -162.2(4) . . . . ?
U1 N1 C1 C6 15.2(6) . . . . ?
U1 N2 C12 K1 86.9(3) . . . . ?
U1 N2 C12 C7 25.0(7) . . . . ?
U1 N2 C12 C11 -153.0(6) . . . . ?
U1 N3 C24 C19 16.6(7) . . . . ?
U1 N3 C24 C23 -161.6(6) . . . . ?
U1 N4 C13 K2 87.4(2) . . . . ?
U1 N4 C13 C14 -156.1(4) . . . . ?
U1 N4 C13 C18 23.9(5) . . . . ?
U1 N5 C6 C1 -13.6(6) . . . . ?
U1 N5 C6 C5 157.7(4) . . . . ?
U1 N5 C7 K1 -101.1(3) . . . . ?
U1 N5 C7 C8 147.9(5) . . . . ?
U1 N5 C7 C12 -26.0(6) . . . . ?
U1 N6 C18 K2 -102.0(3) . . . . ?
U1 N6 C18 C13 -29.1(5) . . . . ?
U1 N6 C18 C17 147.1(4) . . . . ?
U1 N6 C19 K2 109.8(3) . . . . ?
U1 N6 C19 C20 161.4(5) . . . . ?
U1 N6 C19 C24 -13.6(7) . . . . ?
U2 P7 N7 C49 -173.7(5) . . . . ?
U2 P7 C67 C68 -132.0(5) . . . . ?
U2 P7 C67 C69 -9.5(6) . . . . ?
U2 P7 C70 C71 104.7(4) . . . . ?
U2 P7 C70 C72 -125.6(4) . . . . ?
U2 P9 N9 K3 -106.9(2) . . . . ?
U2 P9 N9 C56 158.4(5) . . . . ?
U2 P9 C61 C62 -19.7(6) . . . . ?
U2 P9 C61 C63 -142.5(3) . . . . ?
U2 P9 C64 C65 104.8(3) . . . . ?
U2 P9 C64 C66 -126.9(4) . . . . ?
U2 N7 C49 C50 162.1(4) . . . . ?
U2 N7 C49 C54 -15.2(5) . . . . ?
U2 N9 C56 K3 -86.71(19) . . . . ?
U2 N9 C56 C55 -24.1(5) . . . . ?
U2 N9 C56 C57 156.5(4) . . . . ?
U2 N8 C54 K3 -107.2(2) . . . . ?
U2 N8 C54 C49 14.1(5) . . . . ?
U2 N8 C54 C53 -158.4(3) . . . . ?
U2 N8 C55 K3 101.1(2) . . . . ?
U2 N8 C55 C56 28.2(5) . . . . ?
U2 N8 C55 C60 -149.2(4) . . . . ?
K1 P4 N4 U1 -24.8(2) . . . . ?
K1 P4 N4 K2 83.69(19) . . . . ?
K1 P4 N4 C13 177.1(4) . . . . ?
K1 P4 C43 C44 -24.4(4) . . . . ?
K1 P4 C43 C45 -153.3(5) . . . . ?
K1 P4 C46 C47 -91.8(4) . . . . ?
K1 P4 C46 C48 30.5(5) . . . . ?
K1 O1 C31 C33 3(2) . . . . ?
K1 O1 C32 C34 4(2) . . . . ?
K1 N2 C12 C7 -61.9(5) . . . . ?
K1 N2 C12 C11 120.1(7) . . . . ?
K1 N5 C6 C1 -120.1(4) . . . . ?
K1 N5 C6 C5 51.1(5) . . . . ?
K1 N5 C7 C8 -111.0(6) . . . . ?
K1 N5 C7 C12 75.1(5) . . . . ?
K1 C7 C8 C9 94.4(6) . . . . ?
K1 C7 C12 N2 69.1(5) . . . . ?
K1 C7 C12 C11 -112.7(6) . . . . ?
K2 P2 N2 U1 -21.1(3) . . . . ?
K2 P2 N2 K1 87.2(2) . . . . ?
K2 P2 N2 C12 177.5(5) . . . . ?
K2 P2 C31A C32B 27.2(13) . . . . ?
K2 P2 C31A C33A -85.4(9) . . . . ?
K2 P2 C31B C32A 67.9(15) . . . . ?
K2 P2 C31B C33B -55.8(17) . . . . ?
K2 N4 C13 C14 116.4(5) . . . . ?
K2 N4 C13 C18 -63.5(4) . . . . ?
K2 N6 C18 C13 72.9(4) . . . . ?
K2 N6 C18 C17 -110.8(5) . . . . ?
K2 N6 C19 C20 51.5(7) . . . . ?
K2 N6 C19 C24 -123.4(5) . . . . ?
K2 C13 C14 C15 -85.0(6) . . . . ?
K2 C13 C18 N6 -66.8(4) . . . . ?
K2 C13 C18 C17 116.7(4) . . . . ?
K2 C19 C20 C21 -131.0(7) . . . . ?
K2 C19 C24 N3 -73.9(6) . . . . ?
K2 C19 C24 C23 104.4(7) . . . . ?
K2 C20 C21 C22 -98.8(8) . . . . ?
K2 C50 C51 C52 71.3(4) 4 . . . ?
K2 C51 C52 C53 79.8(4) 4 . . . ?
K2 C52 C53 K3 177.3(3) 4 . . . ?
K2 C52 C53 C54 80.6(4) 4 . . . ?
K2 C53 C54 K3 -164.05(13) 4 . . . ?
K2 C53 C54 N8 -119.3(4) 4 . . . ?
K2 C53 C54 C49 68.4(4) 4 . . . ?
K3 P9 N9 U2 25.0(2) 2_655 . . . ?
K3 P9 N9 K3 -81.97(16) 2_655 . . . ?
K3 P9 N9 C56 -176.6(3) 2_655 . . . ?
K3 P9 C61 C62 82.2(4) 2_655 . . . ?
K3 P9 C61 C63 -40.6(4) 2_655 . . . ?
K3 P9 C64 C65 25.5(3) 2_655 . . . ?
K3 P9 C64 C66 153.7(4) 2_655 . . . ?
K3 N9 C56 C55 62.6(3) . . . . ?
K3 N9 C56 C57 -116.8(5) . . . . ?
K3 N8 C54 C49 121.3(3) . . . . ?
K3 N8 C54 C53 -51.2(4) . . . . ?
K3 N8 C55 C56 -72.9(3) . . . . ?
K3 N8 C55 C60 109.7(4) . . . . ?
K3 C2 C3 C4 -76.6(5) . . . . ?
K3 C3 C4 C5 -81.9(5) . . . . ?
K3 C4 C5 C6 -77.4(4) . . . . ?
K3 C5 C6 N5 125.3(5) . . . . ?
K3 C5 C6 C1 -63.7(4) . . . . ?
K3 C53 C54 N8 44.7(4) . . . . ?
K3 C53 C54 C49 -127.5(4) . . . . ?
K3 C55 C56 N9 -68.3(3) . . . . ?
K3 C55 C56 C57 111.2(4) . . . . ?
K3 C55 C60 C59 -93.1(5) . . . . ?
K3 C56 C57 C58 84.6(5) . . . . ?
P1 N1 C1 C2 23.4(9) . . . . ?
P1 N1 C1 C6 -159.2(4) . . . . ?
P2 N2 C12 K1 -112.2(5) . . . . ?
P2 N2 C12 C7 -174.1(5) . . . . ?
P2 N2 C12 C11 7.9(10) . . . . ?
P3 N3 C24 C19 -144.5(5) . . . . ?
P3 N3 C24 C23 37.4(11) . . . . ?
P4 N4 C13 K2 -115.3(4) . . . . ?
P4 N4 C13 C14 1.1(7) . . . . ?
P4 N4 C13 C18 -178.8(3) . . . . ?
P7 N7 C49 C50 -25.2(7) . . . . ?
P7 N7 C49 C54 157.5(4) . . . . ?
P9 N9 C56 K3 115.9(3) . . . . ?
P9 N9 C56 C55 178.6(3) . . . . ?
P9 N9 C56 C57 -0.9(7) . . . . ?
N1 P1 C25 C26 75.1(6) . . . . ?
N1 P1 C25 C27 -154.9(4) . . . . ?
N1 P1 C28 C29 49.9(6) . . . . ?
N1 P1 C28 C30 174.1(5) . . . . ?
N1 C1 C2 K3 -125.5(5) . . . . ?
N1 C1 C2 C3 171.7(5) . . . . ?
N1 C1 C6 N5 -0.7(6) . . . . ?
N1 C1 C6 C5 -172.6(4) . . . . ?
N2 P2 C31A C32B 165.3(11) . . . . ?
N2 P2 C31A C33A 52.7(10) . . . . ?
N2 P2 C31B C32A -168.7(12) . . . . ?
N2 P2 C31B C33B 67.7(17) . . . . ?
N3 P3 C37 C38 54.3(7) . . . . ?
N3 P3 C37 C39 -179.9(7) . . . . ?
N3 P3 C40A C41B -139.8(15) . . . . ?
N3 P3 C40A C42B 66.6(18) . . . . ?
N3 P3 C40B C41A -145.1(13) . . . . ?
N3 P3 C40B C42A -37.1(13) . . . . ?
N4 P4 C43 C44 -150.0(4) . . . . ?
N4 P4 C43 C45 81.1(6) . . . . ?
N4 P4 C46 C47 39.0(5) . . . . ?
N4 P4 C46 C48 161.4(4) . . . . ?
N4 C13 C14 C15 176.4(5) . . . . ?
N4 C13 C18 K2 69.7(4) . . . . ?
N4 C13 C18 N6 2.9(6) . . . . ?
N4 C13 C18 C17 -173.6(4) . . . . ?
N7 P7 C67 C68 -174.0(5) . . . . ?
N7 P7 C67 C69 -51.6(5) . . . . ?
N7 P7 C70 C71 154.8(4) . . . . ?
N7 P7 C70 C72 -75.5(5) . . . . ?
N7 C49 C50 K2 127.7(4) . . . 4 ?
N7 C49 C50 C51 -172.3(4) . . . . ?
N7 C49 C54 K3 74.2(4) . . . . ?
N7 C49 C54 N8 0.1(5) . . . . ?
N7 C49 C54 C53 173.2(4) . . . . ?
N9 P9 C61 C62 -48.6(5) . . . . ?
N9 P9 C61 C63 -171.5(4) . . . . ?
N9 P9 C64 C65 148.9(3) . . . . ?
N9 P9 C64 C66 -82.8(4) . . . . ?
N9 C56 C57 C58 -177.3(4) . . . . ?
N5 C7 C8 C9 -176.8(6) . . . . ?
N5 C7 C12 K1 -68.9(4) . . . . ?
N5 C7 C12 N2 0.2(8) . . . . ?
N5 C7 C12 C11 178.4(6) . . . . ?
N6 C19 C20 K2 -44.1(6) . . . . ?
N6 C19 C20 C21 -175.1(6) . . . . ?
N6 C19 C24 N3 -1.3(8) . . . . ?
N6 C19 C24 C23 177.0(6) . . . . ?
N8 C55 C56 K3 65.8(3) . . . . ?
N8 C55 C56 N9 -2.5(6) . . . . ?
N8 C55 C56 C57 177.0(4) . . . . ?
N8 C55 C60 C59 -178.7(4) . . . . ?
C1 C2 C3 K3 78.6(5) . . . . ?
C1 C2 C3 C4 1.9(8) . . . . ?
C2 C1 C6 N5 177.0(5) . . . . ?
C2 C1 C6 C5 5.1(7) . . . . ?
C2 C3 C4 K3 84.2(5) . . . . ?
C2 C3 C4 C5 2.3(8) . . . . ?
C3 C4 C5 K3 74.8(5) . . . . ?
C3 C4 C5 C6 -2.6(8) . . . . ?
C4 C5 C6 N5 -172.1(5) . . . . ?
C4 C5 C6 C1 -1.1(7) . . . . ?
C6 N5 C7 K1 81.4(5) . . . . ?
C6 N5 C7 C8 -29.6(9) . . . . ?
C6 N5 C7 C12 156.6(5) . . . . ?
C6 C1 C2 K3 57.2(5) . . . . ?
C6 C1 C2 C3 -5.6(8) . . . . ?
C7 N5 C6 C1 163.9(5) . . . . ?
C7 N5 C6 C5 -24.9(8) . . . . ?
C7 C8 C9 C10 -0.3(10) . . . . ?
C8 C7 C12 K1 116.7(5) . . . . ?
C8 C7 C12 N2 -174.2(5) . . . . ?
C8 C7 C12 C11 4.0(9) . . . . ?
C8 C9 C10 C11 2.8(11) . . . . ?
C9 C10 C11 C12 -1.8(11) . . . . ?
C10 C11 C12 K1 -82.0(7) . . . . ?
C10 C11 C12 N2 176.3(7) . . . . ?
C10 C11 C12 C7 -1.7(10) . . . . ?
C12 C7 C8 C9 -3.1(9) . . . . ?
C13 C14 C15 C16 -1.5(8) . . . . ?
C14 C13 C18 K2 -110.3(4) . . . . ?
C14 C13 C18 N6 -177.0(4) . . . . ?
C14 C13 C18 C17 6.4(7) . . . . ?
C14 C15 C16 C17 3.8(8) . . . . ?
C15 C16 C17 C18 -0.9(8) . . . . ?
C16 C17 C18 K2 92.2(5) . . . . ?
C16 C17 C18 N6 179.7(5) . . . . ?
C16 C17 C18 C13 -4.2(7) . . . . ?
C18 N6 C19 K2 -80.3(4) . . . . ?
C18 N6 C19 C20 -28.7(9) . . . . ?
C18 N6 C19 C24 156.3(5) . . . . ?
C18 C13 C14 C15 -3.7(7) . . . . ?
C19 N6 C18 K2 87.7(5) . . . . ?
C19 N6 C18 C13 160.6(5) . . . . ?
C19 N6 C18 C17 -23.1(8) . . . . ?
C19 C20 C21 C22 -1.4(12) . . . . ?
C20 C19 C24 N3 -176.7(6) . . . . ?
C20 C19 C24 C23 1.6(10) . . . . ?
C20 C21 C22 C23 1.8(13) . . . . ?
C21 C22 C23 C24 -0.4(13) . . . . ?
C22 C23 C24 N3 176.7(7) . . . . ?
C22 C23 C24 C19 -1.3(11) . . . . ?
C24 C19 C20 K2 130.7(6) . . . . ?
C24 C19 C20 C21 -0.3(10) . . . . ?
C25 P1 N1 U1 106.4(2) . . . . ?
C25 P1 N1 C1 -78.5(5) . . . . ?
C25 P1 C28 C29 167.6(5) . . . . ?
C25 P1 C28 C30 -68.2(6) . . . . ?
C28 P1 N1 U1 -140.9(3) . . . . ?
C28 P1 N1 C1 34.2(6) . . . . ?
C28 P1 C25 C26 -39.4(6) . . . . ?
C28 P1 C25 C27 90.6(5) . . . . ?
C31 O1 C32 C34 -172.7(17) . . . . ?
C31A P2 N2 U1 -160.8(6) . . . . ?
C31A P2 N2 K1 -52.5(6) . . . . ?
C31A P2 N2 C12 37.8(9) . . . . ?
C31B P2 N2 U1 -143.2(9) . . . . ?
C31B P2 N2 K1 -34.9(9) . . . . ?
C31B P2 N2 C12 55.4(10) . . . . ?
C32 O1 C31 C33 178.9(16) . . . . ?
C34A P2 N2 U1 101.4(13) . . . . ?
C34A P2 N2 K1 -150.2(13) . . . . ?
C34A P2 N2 C12 -59.9(14) . . . . ?
C34A P2 C31A C32B -79.6(14) . . . . ?
C34A P2 C31A C33A 167.8(12) . . . . ?
C34B P2 N2 U1 90.2(6) . . . . ?
C34B P2 N2 K1 -161.5(5) . . . . ?
C34B P2 N2 C12 -71.2(8) . . . . ?
C34B P2 C31B C32A -50.0(18) . . . . ?
C34B P2 C31B C33B -173.7(14) . . . . ?
C37 P3 N3 U1 -133.5(4) . . . . ?
C37 P3 N3 C24 30.2(7) . . . . ?
C37 P3 C40A C41B 106.7(16) . . . . ?
C37 P3 C40A C42B -46.9(18) . . . . ?
C37 P3 C40B C41A 108.3(15) . . . . ?
C37 P3 C40B C42A -143.7(11) . . . . ?
C40A P3 N3 U1 108.8(6) . . . . ?
C40A P3 N3 C24 -87.6(8) . . . . ?
C40A P3 C37 C38 169.3(7) . . . . ?
C40A P3 C37 C39 -64.9(9) . . . . ?
C40B P3 N3 U1 128.5(8) . . . . ?
C40B P3 N3 C24 -67.8(10) . . . . ?
C40B P3 C37 C38 172.1(8) . . . . ?
C40B P3 C37 C39 -62.1(9) . . . . ?
C43 P4 N4 U1 93.8(2) . . . . ?
C43 P4 N4 K2 -157.7(2) . . . . ?
C43 P4 N4 C13 -64.3(5) . . . . ?
C43 P4 C46 C47 157.8(5) . . . . ?
C43 P4 C46 C48 -79.8(5) . . . . ?
C46 P4 N4 U1 -153.9(2) . . . . ?
C46 P4 N4 K2 -45.4(3) . . . . ?
C46 P4 N4 C13 48.1(5) . . . . ?
C46 P4 C43 C44 92.6(4) . . . . ?
C46 P4 C43 C45 -36.3(6) . . . . ?
C49 C50 C51 K2 -72.9(4) . . . 4 ?
C49 C50 C51 C52 -1.6(7) . . . . ?
C50 C49 C54 K3 -103.3(4) . . . . ?
C50 C49 C54 N8 -177.4(4) . . . . ?
C50 C49 C54 C53 -4.3(6) . . . . ?
C50 C51 C52 K2 -81.9(4) . . . 4 ?
C50 C51 C52 C53 -2.2(7) . . . . ?
C51 C52 C53 K2 -78.0(4) . . . 4 ?
C51 C52 C53 K3 99.3(5) . . . . ?
C51 C52 C53 C54 2.6(7) . . . . ?
C52 C53 C54 K3 128.2(4) . . . . ?
C52 C53 C54 N8 172.9(4) . . . . ?
C52 C53 C54 C49 0.6(6) . . . . ?
C54 N8 C55 K3 -86.7(4) . . . . ?
C54 N8 C55 C56 -159.5(4) . . . . ?
C54 N8 C55 C60 23.0(7) . . . . ?
C54 C49 C50 K2 -55.2(4) . . . 4 ?
C54 C49 C50 C51 4.8(7) . . . . ?
C55 N8 C54 K3 80.8(4) . . . . ?
C55 N8 C54 C49 -157.9(4) . . . . ?
C55 N8 C54 C53 29.6(7) . . . . ?
C55 C56 C57 C58 3.3(7) . . . . ?
C56 C55 C60 C59 4.0(7) . . . . ?
C56 C57 C58 C59 0.3(8) . . . . ?
C57 C58 C59 C60 -1.8(8) . . . . ?
C58 C59 C60 C55 -0.4(8) . . . . ?
C60 C55 C56 K3 -116.5(4) . . . . ?
C60 C55 C56 N9 175.2(4) . . . . ?
C60 C55 C56 C57 -5.4(6) . . . . ?
C61 P9 N9 U2 155.7(2) . . . . ?
C61 P9 N9 K3 48.7(2) . . . . ?
C61 P9 N9 C56 -45.9(4) . . . . ?
C61 P9 C64 C65 -94.1(4) . . . . ?
C61 P9 C64 C66 34.2(5) . . . . ?
C64 P9 N9 U2 -91.3(2) . . . . ?
C64 P9 N9 K3 161.71(17) . . . . ?
C64 P9 N9 C56 67.1(4) . . . . ?
C64 P9 C61 C62 -166.6(4) . . . . ?
C64 P9 C61 C63 70.6(4) . . . . ?
C67 P7 N7 U2 141.2(2) . . . . ?
C67 P7 N7 C49 -32.6(5) . . . . ?
C67 P7 C70 C71 -91.5(4) . . . . ?
C67 P7 C70 C72 38.1(5) . . . . ?
C70 P7 N7 U2 -105.9(2) . . . . ?
C70 P7 N7 C49 80.4(5) . . . . ?
C70 P7 C67 C68 70.1(5) . . . . ?
C70 P7 C67 C69 -167.4(4) . . . . ?

loop_
_smtbx_masks_void_nr
_smtbx_masks_void_average_x
_smtbx_masks_void_average_y
_smtbx_masks_void_average_z
_smtbx_masks_void_volume
_smtbx_masks_void_count_electrons
_smtbx_masks_void_content
1 -0.003 0.150 0.026 10.0 0.0 ?
2 0.003 0.150 0.474 10.0 0.0 ?
3 0.000 0.500 -0.331 2164.2 185.3 ?
4 -0.003 0.850 0.526 10.0 0.0 ?
5 0.003 0.850 0.974 10.0 0.0 ?
6 0.149 0.192 0.464 10.7 0.0 ?
7 0.149 0.808 0.964 10.7 0.0 ?
8 0.500 0.000 -0.898 2164.2 185.3 ?
9 0.351 0.308 0.536 10.7 0.0 ?
10 0.351 0.692 0.036 10.7 0.0 ?
11 0.497 0.350 0.526 10.0 0.0 ?
12 0.497 0.650 0.026 10.0 0.0 ?
13 0.503 0.350 0.974 10.0 0.0 ?
14 0.503 0.650 0.474 10.0 0.0 ?
15 0.649 0.308 0.964 10.7 0.0 ?
16 0.649 0.692 0.464 10.7 0.0 ?
17 0.851 0.192 0.036 10.7 0.0 ?
18 0.851 0.808 0.536 10.7 0.0 ?
